data_7025709
loop_
_publ_author_name
'Liu, Tian-Fu'
'Stamatatos, Theocharis C.'
'Abboud, Khalil A.'
'Christou, George'

_publ_section_title
;
 An alcoholysis route to a Cu16 cluster, and the influence of the alcohol.
;
_journal_issue 15
_journal_name_full 'Dalton transactions (Cambridge, England : 2003)'
_journal_page_first 3554
_journal_page_last 3556
_journal_paper_doi 10.1039/c002925b
_journal_volume 39
_journal_year 2010
_chemical_formula_moiety 'C87 H176 Cu16 O41'
_chemical_formula_sum 'C87 H176 Cu16 O41'
_chemical_formula_weight 2895.06
_chemical_name_systematic
;
?
;
_space_group_IT_number 2
_symmetry_cell_setting triclinic
_symmetry_space_group_name_Hall '-P 1'
_symmetry_space_group_name_H-M 'P -1'
_atom_sites_solution_hydrogens geom
_atom_sites_solution_primary direct
_atom_sites_solution_secondary difmap
_audit_creation_method SHELXL-97
_audit_update_record
;
2008-03-25 # Formatted by publCIF
;
_cell_angle_alpha 103.941(1)
_cell_angle_beta 96.0710(10)
_cell_angle_gamma 110.847(1)
_cell_formula_units_Z 2
_cell_length_a 14.6732(11)
_cell_length_b 18.7987(13)
_cell_length_c 27.5100(19)
_cell_measurement_reflns_used 138
_cell_measurement_temperature 173(2)
_cell_measurement_theta_max 28.0
_cell_measurement_theta_min 2.0
_cell_volume 6727.5(8)
_computing_cell_refinement 'Bruker SMART v5.624 & SAINT 6.36a (Bruker 1998)'
_computing_data_collection 'Bruker SMART v5.624 (Bruker 1998)'
_computing_data_reduction 'Bruker SHELXTL v6.14 (Bruker 2000)'
_computing_molecular_graphics 'Bruker SHELXTL v6.14'
_computing_publication_material 'Bruker SHELXTL v6.14'
_computing_structure_refinement 'Bruker SHELXTL v6.14'
_computing_structure_solution 'Bruker SHELXTL v6.14'
_diffrn_ambient_temperature 173(2)
_diffrn_measured_fraction_theta_full 0.976
_diffrn_measured_fraction_theta_max 0.976
_diffrn_measurement_device_type 'SMART CCD area detector'
_diffrn_measurement_method '\w scans'
_diffrn_radiation_monochromator graphite
_diffrn_radiation_source 'fine-focus sealed tube'
_diffrn_radiation_type MoK\a
_diffrn_radiation_wavelength 0.71073
_diffrn_reflns_av_R_equivalents 0.0501
_diffrn_reflns_av_sigmaI/netI 0.1516
_diffrn_reflns_limit_h_max 18
_diffrn_reflns_limit_h_min -19
_diffrn_reflns_limit_k_max 19
_diffrn_reflns_limit_k_min -24
_diffrn_reflns_limit_l_max 35
_diffrn_reflns_limit_l_min -35
_diffrn_reflns_number 46031
_diffrn_reflns_theta_full 27.50
_diffrn_reflns_theta_max 27.50
_diffrn_reflns_theta_min 1.52
_diffrn_standards_decay_% 1
_diffrn_standards_number 0
_exptl_absorpt_coefficient_mu 2.543
_exptl_absorpt_correction_T_max 0.8834
_exptl_absorpt_correction_T_min 0.7334
_exptl_absorpt_correction_type integration
_exptl_absorpt_process_details 'based on measured indexed crystal faces, Bruker SHELXTL v6.12 (Bruker 1998)'
_exptl_crystal_colour green
_exptl_crystal_density_diffrn 1.429
_exptl_crystal_density_method 'not measured'
_exptl_crystal_description plates
_exptl_crystal_F_000 3184
_exptl_crystal_size_max 0.13
_exptl_crystal_size_mid 0.09
_exptl_crystal_size_min 0.05
_refine_diff_density_max 0.838
_refine_diff_density_min -0.561
_refine_diff_density_rms 0.102
_refine_ls_extinction_method none
_refine_ls_goodness_of_fit_ref 0.816
_refine_ls_hydrogen_treatment mixed
_refine_ls_matrix_type full
_refine_ls_number_parameters 1262
_refine_ls_number_reflns 30166
_refine_ls_number_restraints 9
_refine_ls_restrained_S_all 0.816
_refine_ls_R_factor_all 0.1398
_refine_ls_R_factor_gt 0.0575
_refine_ls_shift/su_max 0.001
_refine_ls_shift/su_mean 0.000
_refine_ls_structure_factor_coef Fsqd
_refine_ls_weighting_details 'calc w=1/[\s^2^(Fo^2^)+(0.0551P)^2^] where P=(Fo^2^+2Fc^2^)/3'
_refine_ls_weighting_scheme calc
_refine_ls_wR_factor_gt 0.1202
_refine_ls_wR_factor_ref 0.1370
_reflns_number_gt 12906
_reflns_number_total 30166
_reflns_threshold_expression I>2\s(I)
_cod_data_source_file c002925b.txt
_cod_data_source_block st261
_cod_depositor_comments
;
The following automatic conversions were performed:

'_symmetry_cell_setting' value 'Triclinic' changed to 'triclinic'
according to /home/saulius/struct/CIF-dictionaries/cif_core.dic
dictionary named 'cif_core.dic' version 2.4.2 from 2011-04-26.

Automatic conversion script
Id: cif_fix_values 1891 2012-01-12 08:04:46Z andrius 
;
_cod_original_sg_symbol_H-M P-1
_cod_database_code 7025709

loop_
_symmetry_equiv_pos_as_xyz
'x, y, z'
'-x, -y, -z'

loop_
_atom_site_label
_atom_site_type_symbol
_atom_site_fract_x
_atom_site_fract_y
_atom_site_fract_z
_atom_site_U_iso_or_equiv
_atom_site_adp_type
_atom_site_occupancy
_atom_site_symmetry_multiplicity
_atom_site_calc_flag
_atom_site_refinement_flags
_atom_site_disorder_assembly
_atom_site_disorder_group
Cu1 Cu -0.29371(6) 0.04704(4) 0.23870(3) 0.0415(2) Uani 1 1 d . . .
Cu2 Cu -0.42856(6) -0.12693(4) 0.22977(3) 0.0417(2) Uani 1 1 d . . .
Cu3 Cu -0.19753(6) 0.08969(4) 0.36341(3) 0.03822(19) Uani 1 1 d . . .
Cu4 Cu -0.33722(6) -0.09268(4) 0.35744(3) 0.03724(19) Uani 1 1 d . . .
Cu5 Cu -0.18093(6) -0.02625(4) 0.14053(3) 0.03849(19) Uani 1 1 d . . .
Cu6 Cu -0.32232(6) -0.20724(4) 0.13410(3) 0.0447(2) Uani 1 1 d . . .
Cu7 Cu -0.08959(6) 0.07553(4) 0.26139(3) 0.03789(19) Uani 1 1 d . . .
Cu8 Cu -0.31641(6) -0.21310(4) 0.25308(3) 0.03634(19) Uani 1 1 d . . .
Cu9 Cu -0.18565(6) 0.20753(5) 0.30803(3) 0.0442(2) Uani 1 1 d . . .
Cu10 Cu -0.52132(6) -0.22614(5) 0.29385(3) 0.0424(2) Uani 1 1 d . . .
Cu11 Cu -0.18048(6) 0.13372(4) 0.17283(3) 0.0412(2) Uani 1 1 d . . .
Cu12 Cu -0.51283(6) -0.29134(5) 0.15849(3) 0.0452(2) Uani 1 1 d . . .
Cu13 Cu 0.05923(6) 0.22973(5) 0.27038(3) 0.0445(2) Uani 1 1 d . . .
Cu14 Cu -0.41102(6) -0.37714(4) 0.24700(3) 0.03868(19) Uani 1 1 d . . .
Cu15 Cu -0.07460(6) 0.30830(5) 0.24336(3) 0.0469(2) Uani 1 1 d . . .
Cu16 Cu -0.62290(6) -0.39813(5) 0.21999(3) 0.0409(2) Uani 1 1 d . . .
O1 O -0.1849(3) 0.1010(2) 0.29639(14) 0.0406(10) Uani 1 1 d . . .
O2 O -0.3901(3) -0.1584(2) 0.28712(13) 0.0388(10) Uani 1 1 d . . .
O3 O -0.1910(3) 0.0455(2) 0.20158(13) 0.0372(10) Uani 1 1 d . . .
O4 O -0.3832(3) -0.2043(2) 0.19267(13) 0.0361(10) Uani 1 1 d . . .
O5 O -0.2140(3) 0.1893(2) 0.23355(14) 0.0446(11) Uani 1 1 d . . .
H5 H -0.2626 0.1976 0.2269 0.067 Uiso 1 1 d R . .
O6 O -0.5685(3) -0.2651(2) 0.21878(14) 0.0438(11) Uani 1 1 d . . .
H6 H -0.6170 -0.2534 0.2159 0.066 Uiso 1 1 d R . .
O7 O -0.2214(3) -0.0201(2) 0.34658(16) 0.0512(12) Uani 1 1 d . . .
H7 H -0.2495 -0.0332 0.3056 0.077 Uiso 1 1 d R . .
O8 O -0.2051(3) -0.1139(2) 0.16823(14) 0.0542(13) Uani 1 1 d . . .
H8 H -0.2184 -0.0990 0.1972 0.081 Uiso 1 1 d R . .
O9 O -0.3858(4) 0.0579(3) 0.28333(19) 0.0694(15) Uani 1 1 d . . .
O10 O -0.4924(4) -0.0643(3) 0.2699(2) 0.0785(17) Uani 1 1 d . . .
O11 O -0.3948(4) 0.0151(4) 0.1756(2) 0.0841(17) Uani 1 1 d . . .
O12 O -0.4745(5) -0.1103(3) 0.1654(2) 0.0895(19) Uani 1 1 d . . .
O13 O -0.2108(4) 0.0936(3) 0.43437(15) 0.0624(14) Uani 1 1 d . . .
O14 O -0.3043(3) -0.0326(3) 0.43014(16) 0.0588(13) Uani 1 1 d . . .
O15 O -0.1770(3) -0.0932(3) 0.07475(15) 0.0503(12) Uani 1 1 d . . .
O16 O -0.2712(4) -0.2181(3) 0.07150(16) 0.0624(14) Uani 1 1 d . . .
O17 O -0.1674(4) 0.2030(3) 0.37748(16) 0.0651(14) Uani 1 1 d . J .
O18 O -0.4547(4) -0.1743(3) 0.36503(16) 0.0631(14) Uani 1 1 d . . .
O19 O -0.1514(4) 0.0655(2) 0.11844(15) 0.0571(13) Uani 1 1 d . . .
O20 O -0.4400(4) -0.2996(3) 0.10557(16) 0.0749(16) Uani 1 1 d . . .
O21 O 0.1197(3) 0.2236(3) 0.33347(16) 0.0547(12) Uani 1 1 d . . .
O22 O 0.0036(3) 0.1045(3) 0.32589(15) 0.0491(12) Uani 1 1 d . . .
O23 O 0.1232(3) 0.1682(3) 0.23137(16) 0.0508(12) Uani 1 1 d . . .
O24 O 0.0002(3) 0.0510(3) 0.21736(15) 0.0463(11) Uani 1 1 d . . .
O25 O -0.2542(3) -0.2170(2) 0.31814(14) 0.0454(11) Uani 1 1 d . . .
O26 O -0.3181(3) -0.3469(3) 0.31036(16) 0.0475(11) Uani 1 1 d . . .
O27 O -0.2404(3) -0.2625(3) 0.21294(15) 0.0460(11) Uani 1 1 d . . .
O28 O -0.3146(3) -0.3903(2) 0.20744(16) 0.0471(11) Uani 1 1 d . . .
O29 O -0.2178(4) 0.3015(3) 0.32312(17) 0.0599(13) Uani 1 1 d . . .
O30 O -0.1235(4) 0.3804(3) 0.28230(18) 0.0604(13) Uani 1 1 d . . .
O31 O -0.2057(3) 0.1984(3) 0.13132(15) 0.0526(12) Uani 1 1 d . . .
O32 O -0.1251(4) 0.3249(3) 0.18120(16) 0.0559(13) Uani 1 1 d . . .
O33 O -0.0100(3) 0.2917(2) 0.30242(14) 0.0460(11) Uani 1 1 d . . .
O34 O -0.0062(3) 0.2438(2) 0.21090(15) 0.0475(11) Uani 1 1 d . . .
O35 O -0.6544(4) -0.2658(3) 0.30656(18) 0.0589(13) Uani 1 1 d . . .
O36 O -0.7261(3) -0.3954(3) 0.25750(16) 0.0525(12) Uani 1 1 d . . .
O37 O -0.6441(3) -0.3582(3) 0.11372(15) 0.0574(13) Uani 1 1 d . . .
O38 O -0.7219(3) -0.4403(2) 0.15702(16) 0.0491(12) Uani 1 1 d . . .
O39 O -0.5162(3) -0.3645(2) 0.27931(14) 0.0437(11) Uani 1 1 d . . .
O40 O -0.5144(3) -0.4085(2) 0.18780(14) 0.0407(10) Uani 1 1 d . . .
C1 C -0.4553(6) -0.0526(5) 0.1494(3) 0.0561(19) Uani 1 1 d . . .
C2 C -0.5070(6) -0.0643(5) 0.0952(3) 0.070(2) Uani 1 1 d . . .
C3 C -0.6141(7) -0.1225(7) 0.0844(4) 0.138(4) Uani 1 1 d . . .
H3A H -0.6504 -0.0994 0.1069 0.207 Uiso 1 1 calc R . .
H3B H -0.6163 -0.1722 0.0907 0.207 Uiso 1 1 calc R . .
H3C H -0.6451 -0.1338 0.0485 0.207 Uiso 1 1 calc R . .
C4 C -0.4991(9) 0.0115(6) 0.0870(4) 0.148(5) Uani 1 1 d . . .
H4A H -0.5349 0.0354 0.1094 0.222 Uiso 1 1 calc R . .
H4B H -0.5285 0.0021 0.0511 0.222 Uiso 1 1 calc R . .
H4C H -0.4287 0.0479 0.0948 0.222 Uiso 1 1 calc R . .
C5 C -0.4547(7) -0.1036(6) 0.0592(3) 0.114(4) Uani 1 1 d . . .
H5A H -0.4851 -0.1125 0.0236 0.171 Uiso 1 1 calc R . .
H5B H -0.4615 -0.1548 0.0645 0.171 Uiso 1 1 calc R . .
H5C H -0.3838 -0.0687 0.0663 0.171 Uiso 1 1 calc R . .
C6 C -0.4598(6) 0.0091(5) 0.2904(3) 0.0519(18) Uani 1 1 d . A .
C7 C -0.5174(6) 0.0395(5) 0.3286(3) 0.065(2) Uani 1 1 d . . .
C8 C -0.4717(11) 0.0456(10) 0.3789(5) 0.063(4) Uiso 0.50 1 d P A 1
H8A H -0.4122 0.0956 0.3923 0.094 Uiso 0.50 1 calc PR A 1
H8B H -0.4524 0.0004 0.3772 0.094 Uiso 0.50 1 calc PR A 1
H8C H -0.5191 0.0451 0.4015 0.094 Uiso 0.50 1 calc PR A 1
C9 C -0.5191(13) 0.1200(10) 0.3229(6) 0.082(5) Uiso 0.50 1 d P A 1
H9A H -0.4970 0.1282 0.2915 0.122 Uiso 0.50 1 calc PR A 1
H9B H -0.4743 0.1641 0.3526 0.122 Uiso 0.50 1 calc PR A 1
H9C H -0.5872 0.1179 0.3210 0.122 Uiso 0.50 1 calc PR A 1
C10 C -0.6288(11) -0.0210(9) 0.3152(6) 0.072(5) Uiso 0.50 1 d P A 1
H10A H -0.6650 -0.0143 0.2857 0.108 Uiso 0.50 1 calc PR A 1
H10B H -0.6594 -0.0109 0.3447 0.108 Uiso 0.50 1 calc PR A 1
H10C H -0.6317 -0.0755 0.3068 0.108 Uiso 0.50 1 calc PR A 1
C8' C -0.5465(17) -0.0176(13) 0.3632(8) 0.123(7) Uiso 0.50 1 d P A 2
H8'A H -0.4878 -0.0056 0.3893 0.185 Uiso 0.50 1 calc PR A 2
H8'B H -0.5704 -0.0733 0.3419 0.185 Uiso 0.50 1 calc PR A 2
H8'C H -0.5992 -0.0096 0.3800 0.185 Uiso 0.50 1 calc PR A 2
C9' C -0.4470(14) 0.1186(12) 0.3673(7) 0.108(7) Uiso 0.50 1 d P A 2
H9'A H -0.4266 0.1598 0.3499 0.162 Uiso 0.50 1 calc PR A 2
H9'B H -0.3879 0.1127 0.3828 0.162 Uiso 0.50 1 calc PR A 2
H9'C H -0.4813 0.1343 0.3941 0.162 Uiso 0.50 1 calc PR A 2
C10' C -0.5979(14) 0.0470(12) 0.3030(7) 0.095(6) Uiso 0.50 1 d P A 2
H10D H -0.5750 0.0815 0.2814 0.143 Uiso 0.50 1 calc PR A 2
H10E H -0.6300 0.0706 0.3280 0.143 Uiso 0.50 1 calc PR A 2
H10F H -0.6458 -0.0058 0.2816 0.143 Uiso 0.50 1 calc PR A 2
C11 C -0.2128(5) -0.1675(4) 0.0552(2) 0.0506(18) Uani 1 1 d . B .
C12 C -0.1818(6) -0.1988(4) 0.0055(3) 0.078(3) Uani 1 1 d . . .
C13 C -0.2618(10) -0.2705(8) -0.0311(5) 0.055(4) Uiso 0.50 1 d P B 1
H13A H -0.2534 -0.3183 -0.0269 0.083 Uiso 0.50 1 calc PR B 1
H13B H -0.2583 -0.2685 -0.0661 0.083 Uiso 0.50 1 calc PR B 1
H13C H -0.3268 -0.2723 -0.0245 0.083 Uiso 0.50 1 calc PR B 1
C14 C -0.0963(10) -0.2336(8) 0.0255(5) 0.055(4) Uiso 0.50 1 d P B 1
H14A H -0.0520 -0.1956 0.0577 0.082 Uiso 0.50 1 calc PR B 1
H14B H -0.0570 -0.2399 -0.0006 0.082 Uiso 0.50 1 calc PR B 1
H14C H -0.1311 -0.2853 0.0309 0.082 Uiso 0.50 1 calc PR B 1
C15 C -0.1321(11) -0.1342(8) -0.0167(5) 0.047(4) Uiso 0.50 1 d P B 1
H15A H -0.0613 -0.1071 0.0000 0.070 Uiso 0.50 1 calc PR B 1
H15B H -0.1636 -0.0957 -0.0113 0.070 Uiso 0.50 1 calc PR B 1
H15C H -0.1386 -0.1571 -0.0535 0.070 Uiso 0.50 1 calc PR B 1
C13' C -0.2833(12) -0.2039(10) -0.0410(6) 0.090(5) Uiso 0.50 1 d P B 2
H13D H -0.2984 -0.1566 -0.0292 0.135 Uiso 0.50 1 calc PR B 2
H13E H -0.3426 -0.2520 -0.0448 0.135 Uiso 0.50 1 calc PR B 2
H13F H -0.2637 -0.2058 -0.0741 0.135 Uiso 0.50 1 calc PR B 2
C14' C -0.1937(15) -0.2765(11) -0.0051(7) 0.102(6) Uiso 0.50 1 d P B 2
H14D H -0.1412 -0.2807 0.0178 0.153 Uiso 0.50 1 calc PR B 2
H14E H -0.1895 -0.2965 -0.0408 0.153 Uiso 0.50 1 calc PR B 2
H14F H -0.2591 -0.3083 0.0002 0.153 Uiso 0.50 1 calc PR B 2
C15' C -0.0938(12) -0.1405(10) -0.0038(6) 0.070(5) Uiso 0.50 1 d P B 2
H15D H -0.0346 -0.1320 0.0207 0.105 Uiso 0.50 1 calc PR B 2
H15E H -0.1019 -0.0900 0.0005 0.105 Uiso 0.50 1 calc PR B 2
H15F H -0.0860 -0.1605 -0.0388 0.105 Uiso 0.50 1 calc PR B 2
C16 C -0.2485(5) 0.0394(4) 0.4541(2) 0.0409(16) Uani 1 1 d . C .
C17 C -0.2255(8) 0.0612(5) 0.5132(3) 0.093(3) Uani 1 1 d . . .
C18 C -0.1281(13) 0.0347(11) 0.5229(7) 0.099(6) Uiso 0.50 1 d P C 1
H18A H -0.0992 0.0305 0.4923 0.148 Uiso 0.50 1 calc PR C 1
H18B H -0.1511 -0.0170 0.5297 0.148 Uiso 0.50 1 calc PR C 1
H18C H -0.0773 0.0751 0.5524 0.148 Uiso 0.50 1 calc PR C 1
C19 C -0.3026(14) 0.0140(12) 0.5345(7) 0.096(6) Uiso 0.50 1 d P C 1
H19A H -0.2890 -0.0318 0.5387 0.144 Uiso 0.50 1 calc PR C 1
H19B H -0.3674 -0.0050 0.5112 0.144 Uiso 0.50 1 calc PR C 1
H19C H -0.3037 0.0467 0.5678 0.144 Uiso 0.50 1 calc PR C 1
C20 C -0.1791(13) 0.1545(10) 0.5387(6) 0.079(5) Uiso 0.50 1 d P C 1
H20A H -0.1070 0.1752 0.5406 0.118 Uiso 0.50 1 calc PR C 1
H20B H -0.1920 0.1670 0.5734 0.118 Uiso 0.50 1 calc PR C 1
H20C H -0.2096 0.1793 0.5181 0.118 Uiso 0.50 1 calc PR C 1
C18' C -0.3221(17) 0.0898(14) 0.5289(8) 0.148(9) Uiso 0.50 1 d P C 2
H18D H -0.3523 0.1012 0.4997 0.222 Uiso 0.50 1 calc PR C 2
H18E H -0.2956 0.1378 0.5586 0.222 Uiso 0.50 1 calc PR C 2
H18F H -0.3728 0.0466 0.5372 0.222 Uiso 0.50 1 calc PR C 2
C19' C -0.2476(17) -0.0071(12) 0.5349(8) 0.116(7) Uiso 0.50 1 d P C 2
H19D H -0.1980 -0.0303 0.5297 0.174 Uiso 0.50 1 calc PR C 2
H19E H -0.3143 -0.0477 0.5176 0.174 Uiso 0.50 1 calc PR C 2
H19F H -0.2452 0.0118 0.5717 0.174 Uiso 0.50 1 calc PR C 2
C20' C -0.1354(17) 0.1247(14) 0.5347(9) 0.132(8) Uiso 0.50 1 d P C 2
H20D H -0.0812 0.1087 0.5257 0.197 Uiso 0.50 1 calc PR C 2
H20E H -0.1274 0.1415 0.5720 0.197 Uiso 0.50 1 calc PR C 2
H20F H -0.1336 0.1692 0.5215 0.197 Uiso 0.50 1 calc PR C 2
C21 C 0.0816(5) 0.0943(4) 0.2113(2) 0.0402(16) Uani 1 1 d . . .
C22 C 0.1394(5) 0.0561(4) 0.1778(2) 0.0476(17) Uani 1 1 d . . .
C23 C 0.1873(6) 0.1100(5) 0.1456(3) 0.079(3) Uani 1 1 d . . .
H23A H 0.2321 0.1629 0.1684 0.118 Uiso 1 1 calc R . .
H23B H 0.1350 0.1152 0.1232 0.118 Uiso 1 1 calc R . .
H23C H 0.2254 0.0865 0.1247 0.118 Uiso 1 1 calc R . .
C24 C 0.2220(6) 0.0533(5) 0.2145(3) 0.082(3) Uani 1 1 d . . .
H24A H 0.2649 0.1076 0.2360 0.123 Uiso 1 1 calc R . .
H24B H 0.2618 0.0298 0.1950 0.123 Uiso 1 1 calc R . .
H24C H 0.1927 0.0208 0.2363 0.123 Uiso 1 1 calc R . .
C25 C 0.0706(6) -0.0259(4) 0.1423(3) 0.074(2) Uani 1 1 d . . .
H25A H 0.0188 -0.0209 0.1194 0.110 Uiso 1 1 calc R . .
H25B H 0.0393 -0.0603 0.1627 0.110 Uiso 1 1 calc R . .
H25C H 0.1092 -0.0495 0.1219 0.110 Uiso 1 1 calc R . .
C26 C 0.0809(6) 0.1651(5) 0.3494(2) 0.0497(18) Uani 1 1 d . . .
C27 C 0.1370(6) 0.1656(5) 0.4003(3) 0.066(2) Uani 1 1 d . . .
C28 C 0.0683(7) 0.1133(7) 0.4246(3) 0.117(4) Uani 1 1 d . . .
H28A H 0.0167 0.1333 0.4326 0.175 Uiso 1 1 calc R . .
H28B H 0.1057 0.1132 0.4562 0.175 Uiso 1 1 calc R . .
H28C H 0.0369 0.0589 0.4011 0.175 Uiso 1 1 calc R . .
C29 C 0.2183(7) 0.1348(7) 0.3875(3) 0.130(4) Uani 1 1 d . . .
H29A H 0.1871 0.0795 0.3653 0.195 Uiso 1 1 calc R . .
H29B H 0.2581 0.1371 0.4193 0.195 Uiso 1 1 calc R . .
H29C H 0.2617 0.1681 0.3699 0.195 Uiso 1 1 calc R . .
C30 C 0.1923(8) 0.2508(6) 0.4346(3) 0.127(4) Uani 1 1 d . . .
H30A H 0.1441 0.2735 0.4447 0.190 Uiso 1 1 calc R . .
H30B H 0.2350 0.2825 0.4160 0.190 Uiso 1 1 calc R . .
H30C H 0.2336 0.2513 0.4652 0.190 Uiso 1 1 calc R . .
C31 C -0.2497(5) -0.3341(4) 0.1983(2) 0.0405(16) Uani 1 1 d . D .
C32 C -0.1757(5) -0.3537(4) 0.1677(2) 0.0485(17) Uani 1 1 d . . .
C33 C -0.1263(14) -0.2890(10) 0.1442(7) 0.082(6) Uiso 0.50 1 d P D 1
H33A H -0.0867 -0.2391 0.1714 0.122 Uiso 0.50 1 calc PR D 1
H33B H -0.1774 -0.2813 0.1226 0.122 Uiso 0.50 1 calc PR D 1
H33C H -0.0825 -0.3045 0.1232 0.122 Uiso 0.50 1 calc PR D 1
C34 C -0.2385(12) -0.4333(10) 0.1213(6) 0.066(5) Uiso 0.50 1 d P D 1
H34A H -0.2708 -0.4773 0.1350 0.099 Uiso 0.50 1 calc PR D 1
H34B H -0.1936 -0.4466 0.1002 0.099 Uiso 0.50 1 calc PR D 1
H34C H -0.2894 -0.4246 0.1002 0.099 Uiso 0.50 1 calc PR D 1
C35 C -0.1310(15) -0.4044(11) 0.1945(7) 0.075(6) Uiso 0.50 1 d P D 1
H35A H -0.0848 -0.3693 0.2270 0.112 Uiso 0.50 1 calc PR D 1
H35B H -0.0953 -0.4279 0.1719 0.112 Uiso 0.50 1 calc PR D 1
H35C H -0.1855 -0.4469 0.2012 0.112 Uiso 0.50 1 calc PR D 1
C33' C -0.0868(11) -0.2783(9) 0.1690(6) 0.058(4) Uiso 0.50 1 d P D 2
H33D H -0.0644 -0.2409 0.2037 0.088 Uiso 0.50 1 calc PR D 2
H33E H -0.1072 -0.2530 0.1450 0.088 Uiso 0.50 1 calc PR D 2
H33F H -0.0321 -0.2928 0.1591 0.088 Uiso 0.50 1 calc PR D 2
C34' C -0.2309(12) -0.4007(10) 0.1144(6) 0.061(5) Uiso 0.50 1 d P D 2
H34D H -0.2329 -0.3643 0.0945 0.092 Uiso 0.50 1 calc PR D 2
H34E H -0.2991 -0.4347 0.1148 0.092 Uiso 0.50 1 calc PR D 2
H34F H -0.1972 -0.4341 0.0988 0.092 Uiso 0.50 1 calc PR D 2
C35' C -0.1086(14) -0.3696(12) 0.1991(7) 0.074(6) Uiso 0.50 1 d P D 2
H35D H -0.0695 -0.3216 0.2278 0.111 Uiso 0.50 1 calc PR D 2
H35E H -0.0637 -0.3854 0.1792 0.111 Uiso 0.50 1 calc PR D 2
H35F H -0.1457 -0.4130 0.2123 0.111 Uiso 0.50 1 calc PR D 2
C36 C -0.2603(5) -0.2756(4) 0.3336(2) 0.0366(15) Uani 1 1 d . . .
C37 C -0.1910(5) -0.2599(4) 0.3837(2) 0.0454(17) Uani 1 1 d . . .
C38 C -0.1577(6) -0.1751(4) 0.4171(2) 0.069(2) Uani 1 1 d . . .
H38A H -0.2156 -0.1658 0.4271 0.103 Uiso 1 1 calc R . .
H38B H -0.1262 -0.1384 0.3982 0.103 Uiso 1 1 calc R . .
H38C H -0.1097 -0.1660 0.4479 0.103 Uiso 1 1 calc R . .
C39 C -0.2429(5) -0.3179(4) 0.4126(2) 0.064(2) Uani 1 1 d . . .
H39A H -0.3003 -0.3077 0.4225 0.097 Uiso 1 1 calc R . .
H39B H -0.1959 -0.3102 0.4434 0.097 Uiso 1 1 calc R . .
H39C H -0.2656 -0.3729 0.3904 0.097 Uiso 1 1 calc R . .
C40 C -0.1004(5) -0.2749(4) 0.3681(3) 0.065(2) Uani 1 1 d . . .
H40A H -0.1222 -0.3303 0.3467 0.097 Uiso 1 1 calc R . .
H40B H -0.0522 -0.2654 0.3990 0.097 Uiso 1 1 calc R . .
H40C H -0.0690 -0.2387 0.3488 0.097 Uiso 1 1 calc R . .
C41 C -0.1767(6) 0.2727(5) 0.1405(3) 0.059(2) Uani 1 1 d . E .
C42 C -0.2064(8) 0.3021(5) 0.0956(3) 0.089(3) Uani 1 1 d . . .
C43 C -0.1023(12) 0.3135(10) 0.0661(6) 0.066(5) Uiso 0.50 1 d P E 1
H43A H -0.0412 0.3512 0.0910 0.099 Uiso 0.50 1 calc PR E 1
H43B H -0.1107 0.3338 0.0370 0.099 Uiso 0.50 1 calc PR E 1
H43C H -0.0976 0.2617 0.0539 0.099 Uiso 0.50 1 calc PR E 1
C44 C -0.2873(11) 0.2426(9) 0.0555(5) 0.053(4) Uiso 0.50 1 d P E 1
H44A H -0.3499 0.2321 0.0675 0.079 Uiso 0.50 1 calc PR E 1
H44B H -0.2757 0.1933 0.0461 0.079 Uiso 0.50 1 calc PR E 1
H44C H -0.2913 0.2617 0.0256 0.079 Uiso 0.50 1 calc PR E 1
C45 C -0.1762(12) 0.3876(9) 0.1098(6) 0.060(5) Uiso 0.50 1 d P E 1
H45A H -0.2232 0.4025 0.1285 0.090 Uiso 0.50 1 calc PR E 1
H45B H -0.1759 0.4047 0.0788 0.090 Uiso 0.50 1 calc PR E 1
H45C H -0.1091 0.4138 0.1316 0.090 Uiso 0.50 1 calc PR E 1
C43' C -0.160(2) 0.2825(16) 0.0559(10) 0.148(11) Uiso 0.50 1 d P E 2
H43D H -0.2101 0.2400 0.0270 0.221 Uiso 0.50 1 calc PR E 2
H43E H -0.1097 0.2642 0.0677 0.221 Uiso 0.50 1 calc PR E 2
H43F H -0.1283 0.3297 0.0448 0.221 Uiso 0.50 1 calc PR E 2
C44' C -0.3255(14) 0.2486(12) 0.0731(8) 0.101(7) Uiso 0.50 1 d P E 2
H44D H -0.3624 0.2578 0.1000 0.152 Uiso 0.50 1 calc PR E 2
H44E H -0.3371 0.1920 0.0617 0.152 Uiso 0.50 1 calc PR E 2
H44F H -0.3486 0.2641 0.0441 0.152 Uiso 0.50 1 calc PR E 2
C45' C -0.2238(15) 0.3751(12) 0.1160(7) 0.093(7) Uiso 0.50 1 d P E 2
H45D H -0.2831 0.3622 0.1311 0.139 Uiso 0.50 1 calc PR E 2
H45E H -0.2343 0.3974 0.0882 0.139 Uiso 0.50 1 calc PR E 2
H45F H -0.1658 0.4144 0.1424 0.139 Uiso 0.50 1 calc PR E 2
C46 C -0.1854(6) 0.3645(5) 0.3103(3) 0.057(2) Uani 1 1 d . F .
C47 C -0.2195(6) 0.4333(5) 0.3343(3) 0.074(2) Uani 1 1 d . . .
C48 C -0.2958(13) 0.4076(11) 0.3697(7) 0.073(5) Uiso 0.50 1 d P F 1
H48A H -0.2707 0.3829 0.3925 0.109 Uiso 0.50 1 calc PR F 1
H48B H -0.3607 0.3693 0.3483 0.109 Uiso 0.50 1 calc PR F 1
H48C H -0.3035 0.4548 0.3902 0.109 Uiso 0.50 1 calc PR F 1
C49 C -0.1153(13) 0.5045(11) 0.3731(7) 0.065(5) Uiso 0.50 1 d P F 1
H49A H -0.0994 0.4887 0.4033 0.098 Uiso 0.50 1 calc PR F 1
H49B H -0.1249 0.5545 0.3838 0.098 Uiso 0.50 1 calc PR F 1
H49C H -0.0602 0.5121 0.3549 0.098 Uiso 0.50 1 calc PR F 1
C50 C -0.2596(15) 0.4603(12) 0.2977(7) 0.084(7) Uiso 0.50 1 d P F 1
H50A H -0.3301 0.4484 0.2983 0.126 Uiso 0.50 1 calc PR F 1
H50B H -0.2537 0.4334 0.2637 0.126 Uiso 0.50 1 calc PR F 1
H50C H -0.2232 0.5180 0.3056 0.126 Uiso 0.50 1 calc PR F 1
C48' C -0.3251(14) 0.3932(12) 0.3449(7) 0.088(6) Uiso 0.50 1 d P F 2
H48D H -0.3205 0.3677 0.3716 0.132 Uiso 0.50 1 calc PR F 2
H48E H -0.3695 0.3529 0.3134 0.132 Uiso 0.50 1 calc PR F 2
H48F H -0.3520 0.4338 0.3562 0.132 Uiso 0.50 1 calc PR F 2
C49' C -0.1461(14) 0.4864(12) 0.3813(8) 0.074(6) Uiso 0.50 1 d P F 2
H49D H -0.1469 0.4574 0.4066 0.111 Uiso 0.50 1 calc PR F 2
H49E H -0.1628 0.5323 0.3953 0.111 Uiso 0.50 1 calc PR F 2
H49F H -0.0795 0.5052 0.3736 0.111 Uiso 0.50 1 calc PR F 2
C50' C -0.2247(13) 0.4782(10) 0.2905(6) 0.057(5) Uiso 0.50 1 d P F 2
H50D H -0.2840 0.4447 0.2632 0.085 Uiso 0.50 1 calc PR F 2
H50E H -0.1648 0.4873 0.2760 0.085 Uiso 0.50 1 calc PR F 2
H50F H -0.2285 0.5295 0.3060 0.085 Uiso 0.50 1 calc PR F 2
C51 C -0.7172(5) -0.4137(4) 0.1194(3) 0.0482(17) Uani 1 1 d . G .
C52 C -0.8100(6) -0.4573(4) 0.0743(3) 0.065(2) Uani 1 1 d . . .
C53 C -0.8338(14) -0.5453(11) 0.0558(7) 0.075(6) Uiso 0.50 1 d P G 1
H53A H -0.7810 -0.5540 0.0393 0.113 Uiso 0.50 1 calc PR G 1
H53B H -0.8977 -0.5723 0.0309 0.113 Uiso 0.50 1 calc PR G 1
H53C H -0.8383 -0.5669 0.0849 0.113 Uiso 0.50 1 calc PR G 1
C54 C -0.8971(13) -0.4804(11) 0.0904(6) 0.069(5) Uiso 0.50 1 d P G 1
H54A H -0.9279 -0.5388 0.0807 0.104 Uiso 0.50 1 calc PR G 1
H54B H -0.9423 -0.4608 0.0744 0.104 Uiso 0.50 1 calc PR G 1
H54C H -0.8842 -0.4585 0.1277 0.104 Uiso 0.50 1 calc PR G 1
C55 C -0.8152(14) -0.4047(11) 0.0394(7) 0.071(6) Uiso 0.50 1 d P G 1
H55A H -0.7646 -0.4019 0.0185 0.107 Uiso 0.50 1 calc PR G 1
H55B H -0.8028 -0.3508 0.0607 0.107 Uiso 0.50 1 calc PR G 1
H55C H -0.8815 -0.4281 0.0169 0.107 Uiso 0.50 1 calc PR G 1
C53' C -0.7930(16) -0.5338(12) 0.0434(8) 0.098(7) Uiso 0.50 1 d P G 2
H53D H -0.7291 -0.5164 0.0327 0.147 Uiso 0.50 1 calc PR G 2
H53E H -0.8472 -0.5643 0.0131 0.147 Uiso 0.50 1 calc PR G 2
H53F H -0.7924 -0.5675 0.0655 0.147 Uiso 0.50 1 calc PR G 2
C54' C -0.9052(12) -0.4476(10) 0.1017(6) 0.061(5) Uiso 0.50 1 d P G 2
H54D H -0.8903 -0.3909 0.1170 0.091 Uiso 0.50 1 calc PR G 2
H54E H -0.9129 -0.4744 0.1284 0.091 Uiso 0.50 1 calc PR G 2
H54F H -0.9671 -0.4720 0.0756 0.091 Uiso 0.50 1 calc PR G 2
C55' C -0.7946(13) -0.4253(10) 0.0296(6) 0.056(4) Uiso 0.50 1 d P G 2
H55D H -0.7390 -0.4343 0.0163 0.084 Uiso 0.50 1 calc PR G 2
H55E H -0.7793 -0.3679 0.0406 0.084 Uiso 0.50 1 calc PR G 2
H55F H -0.8554 -0.4527 0.0026 0.084 Uiso 0.50 1 calc PR G 2
C56 C -0.7258(5) -0.3349(5) 0.2886(3) 0.0478(18) Uani 1 1 d . H .
C57 C -0.8224(6) -0.3462(5) 0.3090(3) 0.066(2) Uani 1 1 d . . .
C58 C -0.8323(14) -0.2659(10) 0.3276(7) 0.081(6) Uiso 0.50 1 d P H 1
H58A H -0.7985 -0.2398 0.3637 0.121 Uiso 0.50 1 calc PR H 1
H58B H -0.9031 -0.2750 0.3240 0.121 Uiso 0.50 1 calc PR H 1
H58C H -0.8017 -0.2316 0.3070 0.121 Uiso 0.50 1 calc PR H 1
C59 C -0.9095(14) -0.4316(11) 0.2762(7) 0.064(5) Uiso 0.50 1 d P H 1
H59A H -0.8897 -0.4746 0.2807 0.096 Uiso 0.50 1 calc PR H 1
H59B H -0.9200 -0.4347 0.2398 0.096 Uiso 0.50 1 calc PR H 1
H59C H -0.9716 -0.4372 0.2881 0.096 Uiso 0.50 1 calc PR H 1
C60 C -0.8028(13) -0.3716(11) 0.3577(6) 0.062(5) Uiso 0.50 1 d P H 1
H60A H -0.7815 -0.4161 0.3489 0.093 Uiso 0.50 1 calc PR H 1
H60B H -0.8643 -0.3884 0.3707 0.093 Uiso 0.50 1 calc PR H 1
H60C H -0.7505 -0.3264 0.3841 0.093 Uiso 0.50 1 calc PR H 1
C58' C -0.8582(12) -0.2821(10) 0.3002(6) 0.067(5) Uiso 0.50 1 d P H 2
H58D H -0.8076 -0.2291 0.3196 0.100 Uiso 0.50 1 calc PR H 2
H58E H -0.9209 -0.2895 0.3118 0.100 Uiso 0.50 1 calc PR H 2
H58F H -0.8689 -0.2867 0.2636 0.100 Uiso 0.50 1 calc PR H 2
C59' C -0.9092(18) -0.4034(13) 0.2731(9) 0.092(8) Uiso 0.50 1 d P H 2
H59D H -0.9101 -0.4569 0.2692 0.138 Uiso 0.50 1 calc PR H 2
H59E H -0.9091 -0.3927 0.2400 0.138 Uiso 0.50 1 calc PR H 2
H59F H -0.9684 -0.4003 0.2853 0.138 Uiso 0.50 1 calc PR H 2
C60' C -0.8032(15) -0.3386(12) 0.3667(7) 0.084(7) Uiso 0.50 1 d P H 2
H60D H -0.7809 -0.3800 0.3719 0.126 Uiso 0.50 1 calc PR H 2
H60E H -0.8650 -0.3451 0.3791 0.126 Uiso 0.50 1 calc PR H 2
H60F H -0.7517 -0.2859 0.3856 0.126 Uiso 0.50 1 calc PR H 2
C61 C -0.1308(5) 0.0747(4) 0.0706(2) 0.0512(18) Uani 1 1 d . . .
H61A H -0.0858 0.0478 0.0604 0.061 Uiso 1 1 calc R . .
H61B H -0.0951 0.1322 0.0749 0.061 Uiso 1 1 calc R . .
C62 C -0.2202(5) 0.0422(4) 0.0291(2) 0.058(2) Uani 1 1 d . . .
H62A H -0.2660 0.0685 0.0390 0.070 Uiso 1 1 calc R . .
H62B H -0.2556 -0.0157 0.0239 0.070 Uiso 1 1 calc R . .
C63 C -0.1917(6) 0.0557(5) -0.0213(2) 0.082(3) Uani 1 1 d . . .
H63A H -0.2523 0.0350 -0.0480 0.122 Uiso 1 1 calc R . .
H63B H -0.1487 0.0277 -0.0319 0.122 Uiso 1 1 calc R . .
H63C H -0.1559 0.1129 -0.0160 0.122 Uiso 1 1 calc R . .
C64 C -0.1755(8) 0.2546(5) 0.4197(3) 0.092(3) Uani 1 1 d D . .
H64A H -0.2338 0.2246 0.4322 0.139 Uiso 0.50 1 calc PR I 1
H64B H -0.1908 0.2961 0.4085 0.139 Uiso 0.50 1 calc PR I 1
H64C H -0.1146 0.2991 0.4191 0.139 Uiso 0.50 1 d PR I 2
H64D H -0.1559 0.2287 0.4421 0.139 Uiso 0.50 1 d PR I 2
C65 C -0.0912(9) 0.2949(7) 0.4629(4) 0.091(4) Uiso 0.70 1 d PD J 1
H65A H -0.0771 0.2537 0.4751 0.109 Uiso 0.70 1 calc PR J 1
H65B H -0.0323 0.3238 0.4504 0.109 Uiso 0.70 1 calc PR J 1
C66 C -0.1007(13) 0.3510(10) 0.5065(6) 0.158(7) Uiso 0.70 1 d PD J 1
H66A H -0.0395 0.3737 0.5331 0.238 Uiso 0.70 1 calc PR J 1
H66B H -0.1574 0.3233 0.5203 0.238 Uiso 0.70 1 calc PR J 1
H66C H -0.1115 0.3938 0.4957 0.238 Uiso 0.70 1 calc PR J 1
C65' C -0.2609(19) 0.264(2) 0.4377(14) 0.172(18) Uiso 0.30 1 d PD J 2
H65C H -0.3061 0.2145 0.4430 0.206 Uiso 0.30 1 calc PR J 2
H65D H -0.2987 0.2800 0.4133 0.206 Uiso 0.30 1 calc PR J 2
C66' C -0.215(3) 0.328(2) 0.4858(13) 0.140(14) Uiso 0.30 1 d PD J 2
H66D H -0.2668 0.3398 0.5013 0.209 Uiso 0.30 1 calc PR J 2
H66E H -0.1689 0.3753 0.4795 0.209 Uiso 0.30 1 calc PR J 2
H66F H -0.1781 0.3103 0.5091 0.209 Uiso 0.30 1 calc PR J 2
C67 C -0.4696(7) -0.3595(5) 0.0540(3) 0.091(3) Uani 1 1 d . . .
H67A H -0.4108 -0.3671 0.0431 0.109 Uiso 1 1 calc R . .
H67B H -0.5188 -0.4115 0.0544 0.109 Uiso 1 1 calc R . .
C68 C -0.5121(7) -0.3274(6) 0.0212(4) 0.101(3) Uani 1 1 d . . .
H68A H -0.4623 -0.2764 0.0197 0.121 Uiso 1 1 calc R . .
H68B H -0.5696 -0.3181 0.0328 0.121 Uiso 1 1 calc R . .
C69 C -0.5485(7) -0.3969(7) -0.0356(3) 0.139(5) Uani 1 1 d . . .
H69A H -0.5794 -0.3791 -0.0610 0.209 Uiso 1 1 calc R . .
H69B H -0.5970 -0.4469 -0.0331 0.209 Uiso 1 1 calc R . .
H69C H -0.4905 -0.4055 -0.0461 0.209 Uiso 1 1 calc R . .
C70 C -0.4975(6) -0.1723(5) 0.4082(3) 0.086(3) Uani 1 1 d . . .
H70A H -0.5704 -0.2033 0.3963 0.103 Uiso 1 1 calc R . .
H70B H -0.4871 -0.1163 0.4249 0.103 Uiso 1 1 calc R . .
C71 C -0.4616(8) -0.2024(6) 0.4470(3) 0.110(4) Uani 1 1 d . . .
H71A H -0.3891 -0.1704 0.4599 0.133 Uiso 1 1 calc R . .
H71B H -0.4703 -0.2580 0.4303 0.133 Uiso 1 1 calc R . .
C72 C -0.5112(10) -0.2014(8) 0.4920(4) 0.196(7) Uani 1 1 d . . .
H72A H -0.4826 -0.2235 0.5155 0.294 Uiso 1 1 calc R . .
H72B H -0.5829 -0.2337 0.4800 0.294 Uiso 1 1 calc R . .
H72C H -0.5005 -0.1464 0.5100 0.294 Uiso 1 1 calc R . .
C73 C 0.0412(5) 0.2564(4) 0.1698(2) 0.0547(19) Uani 1 1 d . L .
H73A H -0.0069 0.2578 0.1424 0.066 Uiso 1 1 calc R . .
H73B H 0.0584 0.2103 0.1558 0.066 Uiso 1 1 calc R . .
C74 C 0.1334(8) 0.3307(7) 0.1830(4) 0.148(5) Uani 1 1 d D . .
H74A H 0.1840 0.3253 0.2070 0.222 Uiso 0.50 1 calc PR K 1
H74B H 0.1588 0.3330 0.1512 0.222 Uiso 0.50 1 calc PR K 1
H74C H 0.1846 0.3094 0.1751 0.222 Uiso 0.50 1 d PR K 2
H74D H 0.1246 0.3560 0.1562 0.222 Uiso 0.50 1 d PR K 2
C75 C 0.1289(14) 0.3967(9) 0.2024(7) 0.071(5) Uiso 0.50 1 d PD L 1
H75A H 0.1953 0.4394 0.2094 0.106 Uiso 0.50 1 calc PR L 1
H75B H 0.1054 0.3968 0.2345 0.106 Uiso 0.50 1 calc PR L 1
H75C H 0.0825 0.4054 0.1785 0.106 Uiso 0.50 1 calc PR L 1
C75' C 0.1873(17) 0.3857(14) 0.2225(7) 0.165(11) Uiso 0.50 1 d PD L 2
H75D H 0.2515 0.4153 0.2151 0.248 Uiso 0.50 1 calc PR L 2
H75E H 0.1985 0.3629 0.2499 0.248 Uiso 0.50 1 calc PR L 2
H75F H 0.1541 0.4220 0.2334 0.248 Uiso 0.50 1 calc PR L 2
C76 C 0.0304(5) 0.3456(4) 0.3537(2) 0.0500(18) Uani 1 1 d . . .
H76A H 0.0387 0.3152 0.3774 0.060 Uiso 1 1 calc R . .
H76B H -0.0178 0.3691 0.3642 0.060 Uiso 1 1 calc R . .
C77 C 0.1280(6) 0.4111(4) 0.3586(3) 0.070(2) Uani 1 1 d . . .
H77A H 0.1204 0.4422 0.3353 0.084 Uiso 1 1 calc R . .
H77B H 0.1770 0.3882 0.3487 0.084 Uiso 1 1 calc R . .
C78 C 0.1662(7) 0.4663(5) 0.4143(3) 0.097(3) Uani 1 1 d . . .
H78A H 0.2309 0.5090 0.4173 0.145 Uiso 1 1 calc R . .
H78B H 0.1739 0.4353 0.4373 0.145 Uiso 1 1 calc R . .
H78C H 0.1183 0.4897 0.4238 0.145 Uiso 1 1 calc R . .
C79 C -0.5283(5) -0.4745(4) 0.1441(2) 0.0562(19) Uani 1 1 d . . .
H79A H -0.4637 -0.4668 0.1338 0.067 Uiso 1 1 calc R . .
H79B H -0.5751 -0.4753 0.1150 0.067 Uiso 1 1 calc R . .
C80 C -0.5699(8) -0.5559(5) 0.1552(4) 0.107(4) Uani 1 1 d . . .
H80A H -0.6302 -0.5602 0.1693 0.129 Uiso 1 1 calc R . .
H80B H -0.5907 -0.5990 0.1223 0.129 Uiso 1 1 calc R . .
C81 C -0.5028(10) -0.5695(6) 0.1897(5) 0.155(5) Uani 1 1 d . . .
H81A H -0.5364 -0.6215 0.1949 0.232 Uiso 1 1 calc R . .
H81B H -0.4815 -0.5274 0.2225 0.232 Uiso 1 1 calc R . .
H81C H -0.4443 -0.5688 0.1752 0.232 Uiso 1 1 calc R . .
C82 C -0.5265(5) -0.3799(5) 0.3274(2) 0.062(2) Uani 1 1 d . N .
H82A H -0.5797 -0.3646 0.3399 0.074 Uiso 1 1 calc R . .
H82B H -0.4633 -0.3471 0.3529 0.074 Uiso 1 1 calc R . .
C83 C -0.5528(8) -0.4697(6) 0.3216(3) 0.120(4) Uani 1 1 d D . .
H83A H -0.6169 -0.5051 0.2975 0.180 Uiso 0.50 1 calc PR M 1
H83B H -0.4989 -0.4869 0.3123 0.180 Uiso 0.50 1 calc PR M 1
H83C H -0.5002 -0.4834 0.3070 0.180 Uiso 0.50 1 d PR M 2
H83D H -0.5424 -0.4691 0.3579 0.180 Uiso 0.50 1 d PR M 2
C84 C -0.5597(19) -0.4608(16) 0.3783(4) 0.169(7) Uiso 0.50 1 d PD N 1
H84A H -0.5696 -0.5115 0.3852 0.254 Uiso 0.50 1 calc PR N 1
H84B H -0.6160 -0.4463 0.3850 0.254 Uiso 0.50 1 calc PR N 1
H84C H -0.4977 -0.4190 0.4005 0.254 Uiso 0.50 1 calc PR N 1
C84' C -0.5598(3) -0.5006(2) 0.36853(13) 0.169(7) Uiso 0.50 1 d PD N 2
H84D H -0.5225 -0.5348 0.3678 0.254 Uiso 0.50 1 calc PR N 2
H84E H -0.6299 -0.5314 0.3678 0.254 Uiso 0.50 1 calc PR N 2
H84F H -0.5315 -0.4553 0.3999 0.254 Uiso 0.50 1 calc PR N 2
O41 O -0.1389(3) -0.0721(2) 0.26884(13) 0.0569(13) Uani 1 1 d R . .
H41 H -0.1527 -0.0952 0.2372 0.085 Uiso 1 1 d R . .
C85 C -0.0651(3) -0.0928(2) 0.29348(13) 0.093(3) Uani 1 1 d R . .
H85A H -0.0933 -0.1495 0.2875 0.112 Uiso 1 1 d R . .
H85B H -0.0522 -0.0679 0.3297 0.112 Uiso 1 1 d R . .
C86 C 0.0237(8) -0.0765(6) 0.2795(4) 0.118(4) Uani 1 1 d . . .
H86A H 0.0552 -0.0195 0.2875 0.142 Uiso 1 1 d R . .
H86B H 0.0119 -0.0993 0.2431 0.142 Uiso 1 1 d R . .
C87 C 0.0976(6) -0.1044(5) 0.3072(3) 0.089(3) Uani 1 1 d . . .
H87A H 0.1598 -0.0899 0.2962 0.134 Uiso 1 1 d R . .
H87B H 0.1097 -0.0810 0.3436 0.134 Uiso 1 1 d R . .
H10M H 0.0660 -0.1614 0.2989 0.134 Uiso 1 1 d R . .

loop_
_atom_site_aniso_label
_atom_site_aniso_U_11
_atom_site_aniso_U_22
_atom_site_aniso_U_33
_atom_site_aniso_U_23
_atom_site_aniso_U_13
_atom_site_aniso_U_12
Cu1 0.0412(5) 0.0364(5) 0.0422(5) 0.0110(4) 0.0082(4) 0.0106(4)
Cu2 0.0470(5) 0.0326(5) 0.0485(5) 0.0145(4) 0.0132(4) 0.0167(4)
Cu3 0.0467(5) 0.0350(5) 0.0310(4) 0.0101(3) 0.0083(4) 0.0137(4)
Cu4 0.0451(5) 0.0338(5) 0.0302(4) 0.0069(3) 0.0080(4) 0.0143(4)
Cu5 0.0473(5) 0.0321(5) 0.0302(4) 0.0088(3) 0.0106(4) 0.0087(4)
Cu6 0.0566(5) 0.0333(5) 0.0323(4) 0.0055(3) 0.0147(4) 0.0055(4)
Cu7 0.0422(5) 0.0424(5) 0.0278(4) 0.0106(3) 0.0089(3) 0.0148(4)
Cu8 0.0476(5) 0.0337(4) 0.0296(4) 0.0086(3) 0.0098(3) 0.0183(4)
Cu9 0.0561(5) 0.0375(5) 0.0362(4) 0.0076(4) 0.0102(4) 0.0174(4)
Cu10 0.0489(5) 0.0441(5) 0.0349(4) 0.0102(4) 0.0139(4) 0.0190(4)
Cu11 0.0555(5) 0.0332(5) 0.0305(4) 0.0109(3) 0.0043(4) 0.0128(4)
Cu12 0.0503(5) 0.0394(5) 0.0303(4) 0.0077(4) 0.0059(4) 0.0024(4)
Cu13 0.0472(5) 0.0409(5) 0.0363(4) 0.0073(4) 0.0040(4) 0.0112(4)
Cu14 0.0418(5) 0.0343(5) 0.0383(4) 0.0100(3) 0.0090(4) 0.0136(4)
Cu15 0.0586(6) 0.0353(5) 0.0408(5) 0.0104(4) 0.0039(4) 0.0140(4)
Cu16 0.0399(5) 0.0425(5) 0.0383(4) 0.0143(4) 0.0077(4) 0.0126(4)
O1 0.057(3) 0.040(3) 0.032(2) 0.0118(19) 0.015(2) 0.026(2)
O2 0.040(2) 0.044(3) 0.030(2) 0.0023(19) 0.0103(19) 0.019(2)
O3 0.050(3) 0.034(2) 0.025(2) 0.0090(18) 0.0043(19) 0.014(2)
O4 0.042(3) 0.032(2) 0.029(2) 0.0069(18) 0.0093(19) 0.011(2)
O5 0.054(3) 0.042(3) 0.037(2) 0.010(2) 0.009(2) 0.018(2)
O6 0.042(3) 0.047(3) 0.037(2) 0.012(2) 0.011(2) 0.012(2)
O7 0.059(3) 0.036(3) 0.050(3) 0.007(2) 0.020(2) 0.011(2)
O8 0.081(3) 0.031(3) 0.029(2) 0.0093(19) 0.010(2) -0.002(2)
O9 0.049(3) 0.055(3) 0.086(4) -0.004(3) 0.034(3) 0.011(3)
O10 0.086(4) 0.060(4) 0.133(5) 0.049(4) 0.072(4) 0.052(3)
O11 0.064(4) 0.087(5) 0.074(4) 0.034(3) -0.011(3) -0.001(3)
O12 0.125(5) 0.067(4) 0.075(4) 0.022(3) -0.019(4) 0.047(4)
O13 0.100(4) 0.055(3) 0.032(3) 0.011(2) 0.016(3) 0.031(3)
O14 0.066(3) 0.062(3) 0.036(3) 0.009(2) 0.012(2) 0.015(3)
O15 0.071(3) 0.034(3) 0.037(2) 0.005(2) 0.021(2) 0.011(2)
O16 0.080(4) 0.043(3) 0.037(3) -0.001(2) 0.029(3) -0.001(3)
O17 0.093(4) 0.047(3) 0.047(3) 0.002(2) 0.025(3) 0.023(3)
O18 0.084(4) 0.069(4) 0.038(3) 0.014(2) 0.030(3) 0.029(3)
O19 0.103(4) 0.037(3) 0.031(2) 0.012(2) 0.023(3) 0.024(3)
O20 0.074(4) 0.061(3) 0.035(3) -0.013(2) 0.017(3) -0.020(3)
O21 0.049(3) 0.053(3) 0.043(3) 0.004(2) -0.005(2) 0.009(3)
O22 0.054(3) 0.051(3) 0.036(2) 0.014(2) -0.003(2) 0.017(3)
O23 0.047(3) 0.051(3) 0.046(3) 0.007(2) 0.009(2) 0.015(2)
O24 0.049(3) 0.045(3) 0.044(3) 0.013(2) 0.017(2) 0.016(2)
O25 0.055(3) 0.042(3) 0.035(2) 0.015(2) -0.002(2) 0.016(2)
O26 0.047(3) 0.044(3) 0.050(3) 0.014(2) 0.003(2) 0.018(2)
O27 0.053(3) 0.039(3) 0.056(3) 0.019(2) 0.024(2) 0.023(2)
O28 0.044(3) 0.040(3) 0.058(3) 0.011(2) 0.014(2) 0.019(2)
O29 0.072(4) 0.044(3) 0.063(3) 0.009(3) 0.015(3) 0.027(3)
O30 0.076(4) 0.048(3) 0.061(3) 0.017(3) 0.015(3) 0.029(3)
O31 0.071(3) 0.046(3) 0.039(3) 0.019(2) -0.006(2) 0.020(3)
O32 0.077(4) 0.042(3) 0.043(3) 0.016(2) -0.003(3) 0.020(3)
O33 0.054(3) 0.044(3) 0.033(2) 0.002(2) 0.002(2) 0.019(2)
O34 0.055(3) 0.043(3) 0.036(2) 0.009(2) 0.005(2) 0.012(2)
O35 0.056(3) 0.058(3) 0.068(3) 0.024(3) 0.026(3) 0.022(3)
O36 0.046(3) 0.058(3) 0.052(3) 0.015(2) 0.016(2) 0.019(3)
O37 0.059(3) 0.056(3) 0.037(3) 0.019(2) -0.003(2) 0.000(3)
O38 0.045(3) 0.050(3) 0.041(3) 0.018(2) 0.002(2) 0.006(2)
O39 0.047(3) 0.057(3) 0.032(2) 0.015(2) 0.011(2) 0.024(2)
O40 0.044(3) 0.039(3) 0.029(2) 0.0027(19) 0.0066(19) 0.010(2)
C1 0.065(5) 0.046(5) 0.050(5) 0.012(4) 0.005(4) 0.016(4)
C2 0.066(6) 0.074(6) 0.069(6) 0.027(5) -0.006(5) 0.029(5)
C3 0.075(8) 0.211(13) 0.113(9) 0.064(9) -0.010(7) 0.038(8)
C4 0.218(14) 0.099(9) 0.105(8) 0.039(7) -0.040(8) 0.054(9)
C5 0.127(9) 0.138(10) 0.054(6) 0.020(6) 0.024(6) 0.030(7)
C6 0.050(5) 0.060(5) 0.059(5) 0.023(4) 0.018(4) 0.032(4)
C7 0.059(5) 0.082(6) 0.083(6) 0.031(5) 0.030(4) 0.053(5)
C11 0.056(5) 0.051(5) 0.037(4) 0.008(4) 0.016(4) 0.013(4)
C12 0.105(7) 0.034(5) 0.064(5) 0.000(4) 0.048(5) -0.006(4)
C16 0.050(4) 0.044(4) 0.031(4) 0.010(3) 0.011(3) 0.020(4)
C17 0.121(8) 0.061(6) 0.047(5) 0.006(4) 0.005(5) -0.009(6)
C21 0.039(4) 0.049(5) 0.026(3) 0.009(3) 0.002(3) 0.014(4)
C22 0.045(4) 0.054(5) 0.046(4) 0.016(4) 0.021(3) 0.018(4)
C23 0.093(6) 0.090(7) 0.071(5) 0.034(5) 0.056(5) 0.040(5)
C24 0.067(6) 0.114(7) 0.079(6) 0.022(5) 0.017(5) 0.057(5)
C25 0.075(6) 0.067(6) 0.073(5) 0.005(4) 0.029(5) 0.028(5)
C26 0.062(5) 0.058(5) 0.034(4) 0.008(4) 0.008(4) 0.034(5)
C27 0.089(6) 0.068(6) 0.033(4) 0.004(4) -0.016(4) 0.036(5)
C28 0.128(9) 0.187(12) 0.058(6) 0.060(7) 0.020(6) 0.071(9)
C29 0.136(10) 0.192(12) 0.087(7) 0.029(7) -0.024(7) 0.115(9)
C30 0.163(11) 0.130(10) 0.053(6) 0.002(6) -0.039(6) 0.054(8)
C31 0.048(4) 0.046(5) 0.038(4) 0.016(3) 0.016(3) 0.026(4)
C32 0.046(4) 0.044(4) 0.053(4) 0.005(3) 0.014(4) 0.020(4)
C36 0.040(4) 0.048(4) 0.029(3) 0.012(3) 0.012(3) 0.024(4)
C37 0.051(4) 0.051(5) 0.040(4) 0.017(3) 0.014(3) 0.022(4)
C38 0.087(6) 0.059(5) 0.039(4) 0.003(4) -0.007(4) 0.018(4)
C39 0.075(6) 0.073(6) 0.050(4) 0.026(4) 0.005(4) 0.032(5)
C40 0.056(5) 0.074(6) 0.060(5) 0.016(4) -0.006(4) 0.030(4)
C41 0.077(6) 0.047(5) 0.052(5) 0.023(4) 0.001(4) 0.022(4)
C42 0.138(9) 0.058(6) 0.064(6) 0.017(5) -0.019(6) 0.042(6)
C46 0.055(5) 0.044(5) 0.063(5) 0.004(4) -0.006(4) 0.020(4)
C47 0.091(7) 0.051(5) 0.083(6) 0.012(4) 0.008(5) 0.039(5)
C51 0.050(5) 0.044(5) 0.042(4) 0.010(4) 0.007(4) 0.012(4)
C52 0.057(5) 0.064(6) 0.051(4) 0.026(4) -0.018(4) 0.001(4)
C56 0.049(5) 0.065(6) 0.051(4) 0.031(4) 0.019(4) 0.035(4)
C57 0.064(5) 0.078(6) 0.064(5) 0.029(5) 0.028(4) 0.027(5)
C61 0.067(5) 0.044(4) 0.027(3) 0.009(3) 0.011(3) 0.005(4)
C62 0.065(5) 0.062(5) 0.047(4) 0.012(4) 0.007(4) 0.029(4)
C63 0.114(7) 0.105(7) 0.038(4) 0.030(5) 0.016(5) 0.054(6)
C64 0.154(9) 0.049(5) 0.062(5) 0.005(4) 0.003(6) 0.041(6)
C67 0.083(7) 0.113(8) 0.078(6) 0.055(6) 0.029(5) 0.019(6)
C68 0.069(6) 0.115(9) 0.117(8) 0.043(7) 0.014(6) 0.031(6)
C69 0.115(9) 0.189(12) 0.053(6) -0.025(7) -0.010(6) 0.039(8)
C70 0.096(7) 0.086(7) 0.037(4) 0.020(4) 0.017(4) -0.007(5)
C71 0.173(11) 0.085(7) 0.065(6) 0.018(5) 0.040(7) 0.041(7)
C72 0.225(16) 0.243(16) 0.080(8) 0.049(9) 0.087(10) 0.032(12)
C73 0.061(5) 0.057(5) 0.040(4) 0.019(4) 0.015(4) 0.012(4)
C74 0.125(10) 0.131(11) 0.079(7) 0.008(7) 0.013(7) -0.056(8)
C76 0.061(5) 0.047(4) 0.035(4) 0.001(3) 0.002(3) 0.021(4)
C77 0.072(6) 0.044(5) 0.059(5) -0.008(4) 0.001(4) 0.001(4)
C78 0.107(7) 0.059(6) 0.077(6) -0.010(5) -0.016(5) 0.010(5)
C79 0.058(5) 0.050(5) 0.047(4) 0.005(4) -0.003(4) 0.015(4)
C80 0.152(10) 0.057(7) 0.093(8) -0.005(6) 0.038(7) 0.032(7)
C81 0.227(16) 0.069(8) 0.169(13) 0.045(8) 0.042(11) 0.053(9)
C82 0.063(5) 0.101(7) 0.044(4) 0.037(4) 0.024(4) 0.044(5)
C83 0.180(11) 0.158(10) 0.108(8) 0.114(8) 0.090(8) 0.099(9)
O41 0.069(3) 0.080(4) 0.031(2) 0.011(2) 0.008(2) 0.045(3)
C85 0.078(7) 0.096(8) 0.106(7) 0.022(6) 0.042(6) 0.035(6)
C86 0.140(10) 0.101(8) 0.138(9) 0.041(7) 0.054(8) 0.068(8)
C87 0.079(6) 0.089(7) 0.133(8) 0.054(6) 0.028(6) 0.056(6)

loop_
_atom_type_symbol
_atom_type_description
_atom_type_scat_dispersion_real
_atom_type_scat_dispersion_imag
_atom_type_scat_source
C C 0.0033 0.0016 'International Tables Vol C Tables 4.2.6.8 and 6.1.1.4'
H H 0.0000 0.0000 'International Tables Vol C Tables 4.2.6.8 and 6.1.1.4'
O O 0.0106 0.0060 'International Tables Vol C Tables 4.2.6.8 and 6.1.1.4'
Cu Cu 0.3201 1.2651 'International Tables Vol C Tables 4.2.6.8 and 6.1.1.4'

loop_
_geom_angle_atom_site_label_1
_geom_angle_atom_site_label_2
_geom_angle_atom_site_label_3
_geom_angle
O1 Cu1 O3 83.58(16)
O1 Cu1 O9 89.81(18)
O3 Cu1 O9 173.20(18)
O1 Cu1 O11 166.7(2)
O3 Cu1 O11 92.8(2)
O9 Cu1 O11 93.3(2)
O1 Cu1 Cu7 42.46(11)
O3 Cu1 Cu7 42.66(11)
O9 Cu1 Cu7 131.20(15)
O11 Cu1 Cu7 135.45(17)
O1 Cu1 Cu9 41.84(11)
O3 Cu1 Cu9 96.47(11)
O9 Cu1 Cu9 77.45(14)
O11 Cu1 Cu9 126.56(18)
Cu7 Cu1 Cu9 71.27(3)
O1 Cu1 Cu11 92.53(12)
O3 Cu1 Cu11 40.75(11)
O9 Cu1 Cu11 138.53(16)
O11 Cu1 Cu11 76.62(16)
Cu7 Cu1 Cu11 68.16(3)
Cu9 Cu1 Cu11 77.09(3)
O2 Cu2 O4 83.54(15)
O2 Cu2 O12 172.05(19)
O4 Cu2 O12 90.15(19)
O2 Cu2 O10 91.79(19)
O4 Cu2 O10 169.8(2)
O12 Cu2 O10 93.7(2)
O2 Cu2 Cu8 42.54(10)
O4 Cu2 Cu8 42.64(11)
O12 Cu2 Cu8 132.17(17)
O10 Cu2 Cu8 134.16(17)
O2 Cu2 Cu10 40.64(12)
O4 Cu2 Cu10 93.68(12)
O12 Cu2 Cu10 135.59(19)
O10 Cu2 Cu10 77.02(15)
Cu8 Cu2 Cu10 68.98(3)
O2 Cu2 Cu12 93.91(11)
O4 Cu2 Cu12 40.78(11)
O12 Cu2 Cu12 78.14(16)
O10 Cu2 Cu12 131.13(17)
Cu8 Cu2 Cu12 69.28(3)
Cu10 Cu2 Cu12 76.43(3)
O7 Cu3 O1 96.92(17)
O7 Cu3 O17 176.28(19)
O1 Cu3 O17 79.98(17)
O7 Cu3 O13 91.19(19)
O1 Cu3 O13 171.74(18)
O17 Cu3 O13 91.97(19)
O7 Cu3 Cu9 137.06(13)
O1 Cu3 Cu9 41.03(11)
O17 Cu3 Cu9 40.30(13)
O13 Cu3 Cu9 130.72(14)
O7 Cu4 O18 175.40(18)
O7 Cu4 O2 96.87(17)
O18 Cu4 O2 79.81(17)
O7 Cu4 O14 91.14(19)
O18 Cu4 O14 92.36(19)
O2 Cu4 O14 171.36(18)
O7 Cu4 Cu10 137.07(13)
O18 Cu4 Cu10 40.21(13)
O2 Cu4 Cu10 40.76(12)
O14 Cu4 Cu10 130.81(14)
O19 Cu5 O8 175.47(17)
O19 Cu5 O3 81.57(16)
O8 Cu5 O3 94.82(17)
O19 Cu5 O15 93.62(17)
O8 Cu5 O15 90.15(18)
O3 Cu5 O15 174.00(17)
O19 Cu5 Cu11 40.14(12)
O8 Cu5 Cu11 136.61(13)
O3 Cu5 Cu11 42.04(11)
O15 Cu5 Cu11 132.62(13)
O20 Cu6 O8 175.46(18)
O20 Cu6 O4 80.92(17)
O8 Cu6 O4 94.74(16)
O20 Cu6 O16 94.11(19)
O8 Cu6 O16 90.24(18)
O4 Cu6 O16 175.01(18)
O20 Cu6 Cu12 39.78(13)
O8 Cu6 Cu12 136.08(13)
O4 Cu6 Cu12 41.71(11)
O16 Cu6 Cu12 133.31(14)
O1 Cu7 O3 83.30(16)
O1 Cu7 O22 91.74(17)
O3 Cu7 O22 174.60(18)
O1 Cu7 O24 172.62(17)
O3 Cu7 O24 89.92(16)
O22 Cu7 O24 95.14(18)
O1 Cu7 O41 97.36(15)
O3 Cu7 O41 95.30(14)
O22 Cu7 O41 83.19(16)
O24 Cu7 O41 86.14(15)
O1 Cu7 Cu1 42.31(11)
O3 Cu7 Cu1 42.54(11)
O22 Cu7 Cu1 132.14(13)
O24 Cu7 Cu1 131.61(12)
O41 Cu7 Cu1 89.59(9)
O1 Cu7 Cu13 103.10(12)
O3 Cu7 Cu13 108.17(12)
O22 Cu7 Cu13 74.98(14)
O24 Cu7 Cu13 76.20(13)
O41 Cu7 Cu13 150.31(10)
Cu1 Cu7 Cu13 119.98(3)
O2 Cu8 O4 84.06(15)
O2 Cu8 O25 90.93(17)
O4 Cu8 O25 174.98(17)
O2 Cu8 O27 173.76(17)
O4 Cu8 O27 90.72(16)
O25 Cu8 O27 94.28(17)
O2 Cu8 Cu2 42.61(11)
O4 Cu8 Cu2 43.11(11)
O25 Cu8 Cu2 131.98(12)
O27 Cu8 Cu2 131.47(12)
O2 Cu8 Cu14 107.68(13)
O4 Cu8 Cu14 104.38(11)
O25 Cu8 Cu14 77.22(13)
O27 Cu8 Cu14 76.90(13)
Cu2 Cu8 Cu14 121.12(3)
O2 Cu8 O41 95.55(14)
O4 Cu8 O41 95.43(14)
O25 Cu8 O41 84.93(15)
O27 Cu8 O41 81.51(15)
Cu2 Cu8 O41 88.10(9)
Cu14 Cu8 O41 150.68(9)
O17 Cu9 O29 95.90(19)
O17 Cu9 O1 79.69(17)
O29 Cu9 O1 166.18(19)
O17 Cu9 O5 168.82(18)
O29 Cu9 O5 93.48(18)
O1 Cu9 O5 89.78(16)
O17 Cu9 Cu1 109.28(14)
O29 Cu9 Cu1 132.10(14)
O1 Cu9 Cu1 40.56(11)
O5 Cu9 Cu1 59.67(12)
O17 Cu9 Cu3 40.71(14)
O29 Cu9 Cu3 131.53(15)
O1 Cu9 Cu3 40.31(11)
O5 Cu9 Cu3 128.18(12)
Cu1 Cu9 Cu3 69.98(3)
O35 Cu10 O18 95.8(2)
O35 Cu10 O2 164.41(18)
O18 Cu10 O2 79.10(18)
O35 Cu10 O6 93.43(18)
O18 Cu10 O6 169.83(19)
O2 Cu10 O6 90.89(16)
O35 Cu10 Cu4 130.61(15)
O18 Cu10 Cu4 40.08(14)
O2 Cu10 Cu4 40.17(10)
O6 Cu10 Cu4 129.76(12)
O35 Cu10 Cu2 133.09(14)
O18 Cu10 Cu2 110.40(15)
O2 Cu10 Cu2 39.64(11)
O6 Cu10 Cu2 59.77(12)
Cu4 Cu10 Cu2 71.30(3)
O19 Cu11 O31 94.34(18)
O19 Cu11 O5 170.63(18)
O31 Cu11 O5 94.48(18)
O19 Cu11 O3 80.14(16)
O31 Cu11 O3 163.55(17)
O5 Cu11 O3 90.51(16)
O19 Cu11 Cu5 39.47(13)
O31 Cu11 Cu5 129.57(13)
O5 Cu11 Cu5 131.19(12)
O3 Cu11 Cu5 41.27(10)
O19 Cu11 Cu1 112.91(13)
O31 Cu11 Cu1 134.07(14)
O5 Cu11 Cu1 58.23(12)
O3 Cu11 Cu1 39.35(11)
Cu5 Cu11 Cu1 74.44(3)
O20 Cu12 O37 95.25(19)
O20 Cu12 O6 170.12(18)
O37 Cu12 O6 93.55(18)
O20 Cu12 O4 79.40(17)
O37 Cu12 O4 164.28(18)
O6 Cu12 O4 90.94(15)
O20 Cu12 Cu6 39.22(13)
O37 Cu12 Cu6 130.53(14)
O6 Cu12 Cu6 130.91(12)
O4 Cu12 Cu6 40.74(10)
O20 Cu12 Cu2 110.74(14)
O37 Cu12 Cu2 132.77(15)
O6 Cu12 Cu2 59.65(12)
O4 Cu12 Cu2 39.99(10)
Cu6 Cu12 Cu2 73.08(3)
O21 Cu13 O33 94.28(18)
O21 Cu13 O34 174.12(18)
O33 Cu13 O34 79.91(17)
O21 Cu13 O23 91.71(19)
O33 Cu13 O23 174.01(17)
O34 Cu13 O23 94.09(18)
O21 Cu13 Cu7 85.59(15)
O33 Cu13 Cu7 96.81(13)
O34 Cu13 Cu7 95.99(13)
O23 Cu13 Cu7 83.87(14)
O21 Cu13 Cu15 134.02(14)
O33 Cu13 Cu15 39.76(12)
O34 Cu13 Cu15 40.16(12)
O23 Cu13 Cu15 134.24(13)
Cu7 Cu13 Cu15 99.01(3)
O39 Cu14 O40 79.75(16)
O39 Cu14 O26 94.47(17)
O40 Cu14 O26 174.03(17)
O39 Cu14 O28 173.39(17)
O40 Cu14 O28 93.86(17)
O26 Cu14 O28 91.96(18)
O39 Cu14 Cu8 94.80(13)
O40 Cu14 Cu8 97.77(12)
O26 Cu14 Cu8 84.10(13)
O28 Cu14 Cu8 84.33(13)
O39 Cu14 Cu16 39.81(11)
O40 Cu14 Cu16 39.95(11)
O26 Cu14 Cu16 134.22(13)
O28 Cu14 Cu16 133.81(13)
Cu8 Cu14 Cu16 98.93(3)
O30 Cu15 O32 90.12(19)
O30 Cu15 O33 95.15(18)
O32 Cu15 O33 173.16(19)
O30 Cu15 O34 171.59(19)
O32 Cu15 O34 95.31(18)
O33 Cu15 O34 78.98(16)
O30 Cu15 O5 97.13(19)
O32 Cu15 O5 94.72(17)
O33 Cu15 O5 88.96(16)
O34 Cu15 O5 88.84(16)
O30 Cu15 Cu13 134.14(14)
O32 Cu15 Cu13 134.74(14)
O33 Cu15 Cu13 39.38(11)
O34 Cu15 Cu13 39.61(12)
O5 Cu15 Cu13 89.22(10)
O36 Cu16 O38 88.91(18)
O36 Cu16 O39 96.58(17)
O38 Cu16 O39 172.98(18)
O36 Cu16 O40 172.55(18)
O38 Cu16 O40 95.67(17)
O39 Cu16 O40 78.43(16)
O36 Cu16 O6 96.29(17)
O38 Cu16 O6 94.93(16)
O39 Cu16 O6 88.83(15)
O40 Cu16 O6 89.19(15)
O36 Cu16 Cu14 135.42(13)
O38 Cu16 Cu14 134.72(13)
O39 Cu16 Cu14 39.19(11)
O40 Cu16 Cu14 39.25(11)
O6 Cu16 Cu14 89.44(10)
Cu1 O1 Cu7 95.23(16)
Cu1 O1 Cu3 122.2(2)
Cu7 O1 Cu3 122.6(2)
Cu1 O1 Cu9 97.60(17)
Cu7 O1 Cu9 119.3(2)
Cu3 O1 Cu9 98.66(16)
Cu8 O2 Cu2 94.85(16)
Cu8 O2 Cu4 119.64(19)
Cu2 O2 Cu4 127.4(2)
Cu8 O2 Cu10 115.63(19)
Cu2 O2 Cu10 99.71(17)
Cu4 O2 Cu10 99.07(16)
Cu1 O3 Cu7 94.80(15)
Cu1 O3 Cu5 135.4(2)
Cu7 O3 Cu5 115.84(19)
Cu1 O3 Cu11 99.90(17)
Cu7 O3 Cu11 113.34(19)
Cu5 O3 Cu11 96.68(16)
Cu8 O4 Cu6 118.50(19)
Cu8 O4 Cu2 94.25(15)
Cu6 O4 Cu2 130.9(2)
Cu8 O4 Cu12 116.13(19)
Cu6 O4 Cu12 97.55(15)
Cu2 O4 Cu12 99.24(17)
Cu11 O5 Cu9 138.1(2)
Cu11 O5 Cu15 91.24(16)
Cu9 O5 Cu15 89.92(15)
Cu11 O5 H5 112.7
Cu9 O5 H5 106.9
Cu15 O5 H5 107.3
Cu12 O6 Cu10 137.1(2)
Cu12 O6 Cu16 90.30(15)
Cu10 O6 Cu16 91.00(15)
Cu12 O6 H6 119.3
Cu10 O6 H6 100.7
Cu16 O6 H6 108.5
Cu4 O7 Cu3 120.2(2)
Cu4 O7 H7 95.4
Cu3 O7 H7 95.3
Cu6 O8 Cu5 116.1(2)
Cu6 O8 H8 101.7
Cu5 O8 H8 106.0
C6 O9 Cu1 132.0(5)
C6 O10 Cu2 128.8(5)
C1 O11 Cu1 129.5(5)
C1 O12 Cu2 134.3(5)
C16 O13 Cu3 131.5(4)
C16 O14 Cu4 131.6(4)
C11 O15 Cu5 131.5(4)
C11 O16 Cu6 131.2(4)
C64 O17 Cu9 126.7(5)
C64 O17 Cu3 128.8(5)
Cu9 O17 Cu3 98.99(19)
C70 O18 Cu4 126.9(4)
C70 O18 Cu10 127.9(5)
Cu4 O18 Cu10 99.7(2)
C61 O19 Cu5 128.5(4)
C61 O19 Cu11 130.2(4)
Cu5 O19 Cu11 100.39(19)
C67 O20 Cu6 128.8(4)
C67 O20 Cu12 130.1(4)
Cu6 O20 Cu12 100.99(19)
C26 O21 Cu13 121.3(4)
C26 O22 Cu7 133.0(4)
C21 O23 Cu13 122.8(4)
C21 O24 Cu7 131.0(4)
C36 O25 Cu8 130.1(4)
C36 O26 Cu14 122.8(4)
C31 O27 Cu8 130.9(4)
C31 O28 Cu14 123.5(4)
C46 O29 Cu9 131.1(5)
C46 O30 Cu15 126.4(5)
C41 O31 Cu11 131.3(4)
C41 O32 Cu15 127.1(5)
C76 O33 Cu13 121.0(4)
C76 O33 Cu15 128.1(4)
Cu13 O33 Cu15 100.86(17)
C73 O34 Cu13 121.6(4)
C73 O34 Cu15 124.0(4)
Cu13 O34 Cu15 100.23(18)
C56 O35 Cu10 130.8(4)
C56 O36 Cu16 125.3(5)
C51 O37 Cu12 131.1(4)
C51 O38 Cu16 126.5(4)
C82 O39 Cu14 120.9(4)
C82 O39 Cu16 126.5(4)
Cu14 O39 Cu16 101.00(17)
C79 O40 Cu14 120.4(4)
C79 O40 Cu16 123.1(4)
Cu14 O40 Cu16 100.80(17)
O12 C1 O11 122.3(7)
O12 C1 C2 118.6(7)
O11 C1 C2 119.1(7)
C4 C2 C3 111.9(8)
C4 C2 C1 111.8(7)
C3 C2 C1 109.8(7)
C4 C2 C5 110.1(9)
C3 C2 C5 107.0(8)
C1 C2 C5 106.1(6)
C2 C3 H3A 109.5
C2 C3 H3B 109.5
H3A C3 H3B 109.5
C2 C3 H3C 109.5
H3A C3 H3C 109.5
H3B C3 H3C 109.5
C2 C4 H4A 109.5
C2 C4 H4B 109.5
H4A C4 H4B 109.5
C2 C4 H4C 109.5
H4A C4 H4C 109.5
H4B C4 H4C 109.5
C2 C5 H5A 109.5
C2 C5 H5B 109.5
H5A C5 H5B 109.5
C2 C5 H5C 109.5
H5A C5 H5C 109.5
H5B C5 H5C 109.5
O9 C6 O10 125.0(7)
O9 C6 C7 118.2(7)
O10 C6 C7 116.8(7)
C10' C7 C8 141.2(11)
C10' C7 C9' 111.2(12)
C8 C7 C9' 57.0(9)
C10' C7 C6 110.7(10)
C8 C7 C6 107.9(7)
C9' C7 C6 109.6(9)
C10' C7 C10 53.4(9)
C8 C7 C10 109.4(10)
C9' C7 C10 140.5(10)
C6 C7 C10 109.9(8)
C10' C7 C9 55.3(9)
C8 C7 C9 113.8(10)
C9' C7 C9 59.8(9)
C6 C7 C9 109.6(8)
C10 C7 C9 106.3(9)
C10' C7 C8' 113.7(12)
C8 C7 C8' 48.1(9)
C9' C7 C8' 102.5(12)
C6 C7 C8' 108.7(9)
C10 C7 C8' 64.0(10)
C9 C7 C8' 141.4(11)
C7 C8 H8A 109.5
C7 C8 H8B 109.5
H8A C8 H8B 109.5
C7 C8 H8C 109.5
H8A C8 H8C 109.5
H8B C8 H8C 109.5
C7 C9 H9A 109.5
C7 C9 H9B 109.5
H9A C9 H9B 109.5
C7 C9 H9C 109.5
H9A C9 H9C 109.5
H9B C9 H9C 109.5
C7 C10 H10A 109.5
C7 C10 H10B 109.5
H10A C10 H10B 109.5
C7 C10 H10C 109.5
H10A C10 H10C 109.5
H10B C10 H10C 109.5
C7 C8' H8'A 109.5
C7 C8' H8'B 109.5
H8'A C8' H8'B 109.5
C7 C8' H8'C 109.5
H8'A C8' H8'C 109.5
H8'B C8' H8'C 109.5
C7 C9' H9'A 109.5
C7 C9' H9'B 109.5
H9'A C9' H9'B 109.5
C7 C9' H9'C 109.5
H9'A C9' H9'C 109.5
H9'B C9' H9'C 109.5
C7 C10' H10D 109.5
C7 C10' H10E 109.5
H10D C10' H10E 109.5
C7 C10' H10F 109.5
H10D C10' H10F 109.5
H10E C10' H10F 109.5
O16 C11 O15 126.9(6)
O16 C11 C12 116.9(6)
O15 C11 C12 116.2(6)
C14' C12 C15' 119.9(12)
C14' C12 C13 50.8(9)
C15' C12 C13 129.4(10)
C14' C12 C15 133.4(11)
C15' C12 C15 27.3(8)
C13 C12 C15 114.9(9)
C14' C12 C11 113.8(10)
C15' C12 C11 114.0(9)
C13 C12 C11 113.4(8)
C15 C12 C11 112.1(8)
C14' C12 C14 53.4(10)
C15' C12 C14 82.0(9)
C13 C12 C14 103.6(8)
C15 C12 C14 108.6(9)
C11 C12 C14 103.0(7)
C14' C12 C13' 102.5(11)
C15' C12 C13' 103.3(10)
C13 C12 C13' 51.9(8)
C15 C12 C13' 76.9(9)
C11 C12 C13' 99.6(8)
C14 C12 C13' 152.2(8)
C12 C13 H13A 109.5
C12 C13 H13B 109.5
H13A C13 H13B 109.5
C12 C13 H13C 109.5
H13A C13 H13C 109.5
H13B C13 H13C 109.5
C12 C14 H14A 109.5
C12 C14 H14B 109.5
H14A C14 H14B 109.5
C12 C14 H14C 109.5
H14A C14 H14C 109.5
H14B C14 H14C 109.5
C12 C15 H15A 109.5
C12 C15 H15B 109.5
H15A C15 H15B 109.5
C12 C15 H15C 109.5
H15A C15 H15C 109.5
H15B C15 H15C 109.5
C12 C13' H13D 109.5
C12 C13' H13E 109.5
H13D C13' H13E 109.5
C12 C13' H13F 109.5
H13D C13' H13F 109.5
H13E C13' H13F 109.5
C12 C14' H14D 109.5
C12 C14' H14E 109.5
H14D C14' H14E 109.5
C12 C14' H14F 109.5
H14D C14' H14F 109.5
H14E C14' H14F 109.5
C12 C15' H15D 109.5
C12 C15' H15E 109.5
H15D C15' H15E 109.5
C12 C15' H15F 109.5
H15D C15' H15F 109.5
H15E C15' H15F 109.5
O13 C16 O14 126.0(6)
O13 C16 C17 117.8(6)
O14 C16 C17 116.1(6)
C20' C17 C19 133.4(14)
C20' C17 C19' 116.7(15)
C19 C17 C19' 40.5(10)
C20' C17 C16 111.6(12)
C19 C17 C16 114.9(10)
C19' C17 C16 116.1(10)
C20' C17 C20 38.3(10)
C19 C17 C20 117.5(12)
C19' C17 C20 132.7(11)
C16 C17 C20 111.2(9)
C20' C17 C18 66.0(12)
C19 C17 C18 106.5(12)
C19' C17 C18 66.5(11)
C16 C17 C18 100.5(8)
C20 C17 C18 103.9(10)
C20' C17 C18' 109.5(14)
C19 C17 C18' 58.9(11)
C19' C17 C18' 98.8(13)
C16 C17 C18' 102.0(10)
C20 C17 C18' 72.3(10)
C18 C17 C18' 156.9(11)
C17 C18 H18A 109.5
C17 C18 H18B 109.5
H18A C18 H18B 109.5
C17 C18 H18C 109.5
H18A C18 H18C 109.5
H18B C18 H18C 109.5
C17 C19 H19A 109.5
C17 C19 H19B 109.5
H19A C19 H19B 109.5
C17 C19 H19C 109.5
H19A C19 H19C 109.5
H19B C19 H19C 109.5
C17 C20 H20A 109.5
C17 C20 H20B 109.5
H20A C20 H20B 109.5
C17 C20 H20C 109.5
H20A C20 H20C 109.5
H20B C20 H20C 109.5
C17 C18' H18D 109.5
C17 C18' H18E 109.5
H18D C18' H18E 109.5
C17 C18' H18F 109.5
H18D C18' H18F 109.5
H18E C18' H18F 109.5
C17 C19' H19D 109.5
C17 C19' H19E 109.5
H19D C19' H19E 109.5
C17 C19' H19F 109.5
H19D C19' H19F 109.5
H19E C19' H19F 109.5
C17 C20' H20D 109.5
C17 C20' H20E 109.5
H20D C20' H20E 109.5
C17 C20' H20F 109.5
H20D C20' H20F 109.5
H20E C20' H20F 109.5
O24 C21 O23 125.1(6)
O24 C21 C22 119.1(6)
O23 C21 C22 115.9(6)
C24 C22 C25 112.7(6)
C24 C22 C23 108.5(6)
C25 C22 C23 109.3(6)
C24 C22 C21 106.1(5)
C25 C22 C21 111.0(5)
C23 C22 C21 109.2(6)
C22 C23 H23A 109.5
C22 C23 H23B 109.5
H23A C23 H23B 109.5
C22 C23 H23C 109.5
H23A C23 H23C 109.5
H23B C23 H23C 109.5
C22 C24 H24A 109.5
C22 C24 H24B 109.5
H24A C24 H24B 109.5
C22 C24 H24C 109.5
H24A C24 H24C 109.5
H24B C24 H24C 109.5
C22 C25 H25A 109.5
C22 C25 H25B 109.5
H25A C25 H25B 109.5
C22 C25 H25C 109.5
H25A C25 H25C 109.5
H25B C25 H25C 109.5
O21 C26 O22 125.1(6)
O21 C26 C27 117.0(7)
O22 C26 C27 117.8(7)
C28 C27 C30 113.5(7)
C28 C27 C29 109.9(8)
C30 C27 C29 105.5(8)
C28 C27 C26 110.8(7)
C30 C27 C26 109.7(7)
C29 C27 C26 107.2(6)
C27 C28 H28A 109.5
C27 C28 H28B 109.5
H28A C28 H28B 109.5
C27 C28 H28C 109.5
H28A C28 H28C 109.5
H28B C28 H28C 109.5
C27 C29 H29A 109.5
C27 C29 H29B 109.5
H29A C29 H29B 109.5
C27 C29 H29C 109.5
H29A C29 H29C 109.5
H29B C29 H29C 109.5
C27 C30 H30A 109.5
C27 C30 H30B 109.5
H30A C30 H30B 109.5
C27 C30 H30C 109.5
H30A C30 H30C 109.5
H30B C30 H30C 109.5
O28 C31 O27 124.4(6)
O28 C31 C32 117.4(6)
O27 C31 C32 118.2(6)
C35' C32 C34' 127.8(11)
C35' C32 C33 114.0(11)
C34' C32 C33 84.5(10)
C35' C32 C31 109.0(9)
C34' C32 C31 108.0(8)
C33 C32 C31 111.2(8)
C35' C32 C33' 86.9(10)
C34' C32 C33' 111.3(10)
C33 C32 C33' 29.7(8)
C31 C32 C33' 112.2(7)
C35' C32 C35 21.4(11)
C34' C32 C35 111.1(10)
C33 C32 C35 130.7(11)
C31 C32 C35 107.5(9)
C33' C32 C35 106.7(10)
C35' C32 C34 108.2(11)
C34' C32 C34 24.3(9)
C33 C32 C34 106.9(10)
C31 C32 C34 107.3(7)
C33' C32 C34 129.9(10)
C35 C32 C34 88.9(10)
C32 C33 H33A 109.5
C32 C33 H33B 109.5
H33A C33 H33B 109.5
C32 C33 H33C 109.5
H33A C33 H33C 109.5
H33B C33 H33C 109.5
C32 C34 H34A 109.5
C32 C34 H34B 109.5
H34A C34 H34B 109.5
C32 C34 H34C 109.5
H34A C34 H34C 109.5
H34B C34 H34C 109.5
C32 C35 H35A 109.5
C32 C35 H35B 109.5
H35A C35 H35B 109.5
C32 C35 H35C 109.5
H35A C35 H35C 109.5
H35B C35 H35C 109.5
C32 C33' C35' 43.7(7)
C32 C33' H33D 109.5
C35' C33' H33D 89.5
C32 C33' H33E 109.5
C35' C33' H33E 152.5
H33D C33' H33E 109.5
C32 C33' H33F 109.5
C35' C33' H33F 81.1
H33D C33' H33F 109.5
H33E C33' H33F 109.5
C32 C34' H34D 109.5
C32 C34' H34E 109.5
H34D C34' H34E 109.5
C32 C34' H34F 109.5
H34D C34' H34F 109.5
H34E C34' H34F 109.5
C32 C35' C33' 49.4(8)
C32 C35' H35D 109.5
C33' C35' H35D 75.3
C32 C35' H35E 109.5
C33' C35' H35E 89.1
H35D C35' H35E 109.5
C32 C35' H35F 109.5
C33' C35' H35F 156.8
H35D C35' H35F 109.5
H35E C35' H35F 109.5
O25 C36 O26 125.1(6)
O25 C36 C37 117.6(6)
O26 C36 C37 117.3(6)
C38 C37 C36 111.5(5)
C38 C37 C39 109.9(5)
C36 C37 C39 110.2(5)
C38 C37 C40 109.7(6)
C36 C37 C40 105.3(5)
C39 C37 C40 110.1(6)
C37 C38 H38A 109.5
C37 C38 H38B 109.5
H38A C38 H38B 109.5
C37 C38 H38C 109.5
H38A C38 H38C 109.5
H38B C38 H38C 109.5
C37 C39 H39A 109.5
C37 C39 H39B 109.5
H39A C39 H39B 109.5
C37 C39 H39C 109.5
H39A C39 H39C 109.5
H39B C39 H39C 109.5
C37 C40 H40A 109.5
C37 C40 H40B 109.5
H40A C40 H40B 109.5
C37 C40 H40C 109.5
H40A C40 H40C 109.5
H40B C40 H40C 109.5
O32 C41 O31 127.1(6)
O32 C41 C42 116.9(7)
O31 C41 C42 116.0(6)
C43' C42 C44 76.1(12)
C43' C42 C45 106.3(15)
C44 C42 C45 127.6(11)
C43' C42 C45' 129.9(16)
C44 C42 C45' 112.7(12)
C45 C42 C45' 28.0(10)
C43' C42 C41 110.0(13)
C44 C42 C41 114.7(9)
C45 C42 C41 113.1(9)
C45' C42 C41 109.6(10)
C43' C42 C44' 105.4(14)
C44 C42 C44' 29.3(8)
C45 C42 C44' 116.0(11)
C45' C42 C44' 92.1(12)
C41 C42 C44' 105.7(10)
C43' C42 C43 26.2(12)
C44 C42 C43 102.3(10)
C45 C42 C43 88.5(10)
C45' C42 C43 116.1(12)
C41 C42 C43 101.0(8)
C44' C42 C43 131.3(11)
C42 C43 H43A 109.5
C42 C43 H43B 109.5
H43A C43 H43B 109.5
C42 C43 H43C 109.5
H43A C43 H43C 109.5
H43B C43 H43C 109.5
C42 C44 H44A 109.5
C42 C44 H44B 109.5
H44A C44 H44B 109.5
C42 C44 H44C 109.5
H44A C44 H44C 109.5
H44B C44 H44C 109.5
C42 C45 H45A 109.5
C42 C45 H45B 109.5
H45A C45 H45B 109.5
C42 C45 H45C 109.5
H45A C45 H45C 109.5
H45B C45 H45C 109.5
C42 C43' H43D 109.5
C42 C43' H43E 109.5
H43D C43' H43E 109.5
C42 C43' H43F 109.5
H43D C43' H43F 109.5
H43E C43' H43F 109.5
C42 C44' H44D 109.5
C42 C44' H44E 109.5
H44D C44' H44E 109.5
C42 C44' H44F 109.5
H44D C44' H44F 109.5
H44E C44' H44F 109.5
C42 C45' H45D 109.5
C42 C45' H45E 109.5
H45D C45' H45E 109.5
C42 C45' H45F 109.5
H45D C45' H45F 109.5
H45E C45' H45F 109.5
O30 C46 O29 126.5(7)
O30 C46 C47 115.7(7)
O29 C46 C47 117.6(8)
C50 C47 C49' 123.6(13)
C50 C47 C48' 90.1(12)
C49' C47 C48' 112.2(12)
C50 C47 C46 113.2(10)
C49' C47 C46 108.3(10)
C48' C47 C46 107.3(9)
C50 C47 C48 110.0(12)
C49' C47 C48 87.2(11)
C48' C47 C48 25.8(9)
C46 C47 C48 111.5(9)
C50 C47 C50' 20.4(11)
C49' C47 C50' 112.5(11)
C48' C47 C50' 110.5(11)
C46 C47 C50' 105.7(8)
C48 C47 C50' 129.3(11)
C50 C47 C49 111.9(12)
C49' C47 C49 19.5(11)
C48' C47 C49 130.7(12)
C46 C47 C49 103.5(8)
C48 C47 C49 106.4(11)
C50' C47 C49 96.7(10)
C47 C48 H48A 109.5
C47 C48 H48B 109.5
H48A C48 H48B 109.5
C47 C48 H48C 109.5
H48A C48 H48C 109.5
H48B C48 H48C 109.5
C47 C49 H49A 109.5
C47 C49 H49B 109.5
H49A C49 H49B 109.5
C47 C49 H49C 109.5
H49A C49 H49C 109.5
H49B C49 H49C 109.5
C47 C50 H50A 109.5
C47 C50 H50B 109.5
H50A C50 H50B 109.5
C47 C50 H50C 109.5
H50A C50 H50C 109.5
H50B C50 H50C 109.5
C47 C48' H48D 109.5
C47 C48' H48E 109.5
H48D C48' H48E 109.5
C47 C48' H48F 109.5
H48D C48' H48F 109.5
H48E C48' H48F 109.5
C47 C49' H49D 109.5
C47 C49' H49E 109.5
H49D C49' H49E 109.5
C47 C49' H49F 109.5
H49D C49' H49F 109.5
H49E C49' H49F 109.5
C47 C50' H50D 109.5
C47 C50' H50E 109.5
H50D C50' H50E 109.5
C47 C50' H50F 109.5
H50D C50' H50F 109.5
H50E C50' H50F 109.5
O38 C51 O37 126.6(6)
O38 C51 C52 115.9(6)
O37 C51 C52 117.4(6)
C54 C52 C55' 124.7(11)
C54 C52 C53 84.2(11)
C55' C52 C53 107.8(10)
C54 C52 C55 108.1(11)
C55' C52 C55 22.8(8)
C53 C52 C55 125.1(11)
C54 C52 C51 112.8(9)
C55' C52 C51 112.0(8)
C53 C52 C51 111.2(9)
C55 C52 C51 111.9(9)
C54 C52 C53' 110.1(12)
C55' C52 C53' 88.8(11)
C53 C52 C53' 26.3(10)
C55 C52 C53' 110.4(11)
C51 C52 C53' 103.6(9)
C54 C52 C54' 22.1(10)
C55' C52 C54' 115.7(9)
C53 C52 C54' 106.4(10)
C55 C52 C54' 94.7(9)
C51 C52 C54' 103.6(7)
C53' C52 C54' 132.2(11)
C52 C53 H53A 109.5
C52 C53 H53B 109.5
H53A C53 H53B 109.5
C52 C53 H53C 109.5
H53A C53 H53C 109.5
H53B C53 H53C 109.5
C52 C54 H54A 109.5
C52 C54 H54B 109.5
H54A C54 H54B 109.5
C52 C54 H54C 109.5
H54A C54 H54C 109.5
H54B C54 H54C 109.5
C52 C55 H55A 109.5
C52 C55 H55B 109.5
H55A C55 H55B 109.5
C52 C55 H55C 109.5
H55A C55 H55C 109.5
H55B C55 H55C 109.5
C52 C53' H53D 109.5
C52 C53' H53E 109.5
H53D C53' H53E 109.5
C52 C53' H53F 109.5
H53D C53' H53F 109.5
H53E C53' H53F 109.5
C52 C54' H54D 109.5
C52 C54' H54E 109.5
H54D C54' H54E 109.5
C52 C54' H54F 109.5
H54D C54' H54F 109.5
H54E C54' H54F 109.5
C52 C55' H55D 109.5
C52 C55' H55E 109.5
H55D C55' H55E 109.5
C52 C55' H55F 109.5
H55D C55' H55F 109.5
H55E C55' H55F 109.5
O36 C56 O35 127.9(6)
O36 C56 C57 115.4(7)
O35 C56 C57 116.6(6)
C59' C57 C58' 87.6(11)
C59' C57 C58 110.7(12)
C58' C57 C58 28.0(8)
C59' C57 C56 113.3(11)
C58' C57 C56 108.2(8)
C58 C57 C56 110.5(9)
C59' C57 C60' 123.8(14)
C58' C57 C60' 110.0(10)
C58 C57 C60' 83.8(10)
C56 C57 C60' 110.6(9)
C59' C57 C60 112.3(13)
C58' C57 C60 131.9(11)
C58 C57 C60 106.5(10)
C56 C57 C60 103.1(8)
C60' C57 C60 22.7(9)
C59' C57 C59 19.6(12)
C58' C57 C59 106.6(11)
C58 C57 C59 127.5(11)
C56 C57 C59 109.9(8)
C60' C57 C59 111.3(11)
C60 C57 C59 95.5(10)
C57 C58 H58A 109.5
C57 C58 H58B 109.5
H58A C58 H58B 109.5
C57 C58 H58C 109.5
H58A C58 H58C 109.5
H58B C58 H58C 109.5
C57 C59 H59A 109.5
C57 C59 H59B 109.5
H59A C59 H59B 109.5
C57 C59 H59C 109.5
H59A C59 H59C 109.5
H59B C59 H59C 109.5
C57 C60 H60A 109.5
C57 C60 H60B 109.5
H60A C60 H60B 109.5
C57 C60 H60C 109.5
H60A C60 H60C 109.5
H60B C60 H60C 109.5
C57 C58' H58D 109.5
C57 C58' H58E 109.5
H58D C58' H58E 109.5
C57 C58' H58F 109.5
H58D C58' H58F 109.5
H58E C58' H58F 109.5
C57 C59' H59D 109.5
C57 C59' H59E 109.5
H59D C59' H59E 109.5
C57 C59' H59F 109.5
H59D C59' H59F 109.5
H59E C59' H59F 109.5
C57 C60' H60D 109.5
C57 C60' H60E 109.5
H60D C60' H60E 109.5
C57 C60' H60F 109.5
H60D C60' H60F 109.5
H60E C60' H60F 109.5
O19 C61 C62 114.2(6)
O19 C61 H61A 108.7
C62 C61 H61A 108.7
O19 C61 H61B 108.7
C62 C61 H61B 108.7
H61A C61 H61B 107.6
C61 C62 C63 110.9(6)
C61 C62 H62A 109.5
C63 C62 H62A 109.5
C61 C62 H62B 109.5
C63 C62 H62B 109.5
H62A C62 H62B 108.0
C62 C63 H63A 109.5
C62 C63 H63B 109.5
H63A C63 H63B 109.5
C62 C63 H63C 109.5
H63A C63 H63C 109.5
H63B C63 H63C 109.5
O17 C64 C65' 132.2(16)
O17 C64 C65 118.5(9)
C65' C64 C65 107.1(16)
O17 C64 H64A 107.7
C65' C64 H64A 40.8
C65 C64 H64A 107.7
O17 C64 H64B 107.7
C65' C64 H64B 68.6
C65 C64 H64B 107.7
H64A C64 H64B 107.1
O17 C64 H64C 93.1
C65' C64 H64C 124.5
C65 C64 H64C 57.8
H64A C64 H64C 159.0
H64B C64 H64C 67.9
O17 C64 H64D 92.4
C65' C64 H64D 101.8
C65 C64 H64D 56.3
H64A C64 H64D 70.2
H64B C64 H64D 159.3
H64C C64 H64D 107.0
C66 C65 C64 117.3(12)
C66 C65 H64C 118.9
C64 C65 H64C 42.1
C66 C65 H64D 122.8
C64 C65 H64D 40.6
H64C C65 H64D 78.6
C66 C65 H65A 108.0
C64 C65 H65A 108.0
H64C C65 H65A 132.2
H64D C65 H65A 68.3
C66 C65 H65B 108.0
C64 C65 H65B 108.0
H64C C65 H65B 67.9
H64D C65 H65B 128.2
H65A C65 H65B 107.2
C65 C66 H66A 109.5
C65 C66 H66B 109.5
H66A C66 H66B 109.5
C65 C66 H66C 109.5
H66A C66 H66C 109.5
H66B C66 H66C 109.5
C64 C65' C66' 102(2)
C64 C65' H65C 111.3
C66' C65' H65C 111.3
C64 C65' H65D 111.3
C66' C65' H65D 111.3
H65C C65' H65D 109.2
C65' C66' H66D 109.5
C65' C66' H66E 109.5
H66D C66' H66E 109.5
C65' C66' H66F 109.5
H66D C66' H66F 109.5
H66E C66' H66F 109.5
C68 C67 O20 105.0(8)
C68 C67 H67A 110.7
O20 C67 H67A 110.7
C68 C67 H67B 110.7
O20 C67 H67B 110.7
H67A C67 H67B 108.8
C67 C68 C69 104.1(8)
C67 C68 H68A 110.9
C69 C68 H68A 110.9
C67 C68 H68B 110.9
C69 C68 H68B 110.9
H68A C68 H68B 109.0
C68 C69 H69A 109.5
C68 C69 H69B 109.5
H69A C69 H69B 109.5
C68 C69 H69C 109.5
H69A C69 H69C 109.5
H69B C69 H69C 109.5
O18 C70 C71 117.4(8)
O18 C70 H70A 108.0
C71 C70 H70A 108.0
O18 C70 H70B 108.0
C71 C70 H70B 108.0
H70A C70 H70B 107.2
C70 C71 C72 115.8(10)
C70 C71 H71A 108.3
C72 C71 H71A 108.3
C70 C71 H71B 108.3
C72 C71 H71B 108.3
H71A C71 H71B 107.4
C71 C72 H72A 109.5
C71 C72 H72B 109.5
H72A C72 H72B 109.5
C71 C72 H72C 109.5
H72A C72 H72C 109.5
H72B C72 H72C 109.5
O34 C73 C74 115.3(6)
O34 C73 H73A 108.5
C74 C73 H73A 108.5
O34 C73 H73B 108.5
C74 C73 H73B 108.5
H73A C73 H73B 107.5
C75' C74 C75 50.9(13)
C75' C74 C73 137.4(15)
C75 C74 C73 119.2(15)
C75' C74 H74A 57.0
C75 C74 H74A 107.5
C73 C74 H74A 107.5
C75' C74 H74B 114.9
C75 C74 H74B 107.5
C73 C74 H74B 107.5
H74A C74 H74B 107.0
C75' C74 H74C 95.9
C75 C74 H74C 138.5
C73 C74 H74C 102.1
H74A C74 H74C 51.4
H74B C74 H74C 59.9
C75' C74 H74D 107.0
C75 C74 H74D 69.6
C73 C74 H74D 104.8
H74A C74 H74D 143.5
H74B C74 H74D 46.0
H74C C74 H74D 105.6
C74 C75 H74D 45.6
C74 C75 H75A 109.5
H74D C75 H75A 100.2
C74 C75 H75B 109.5
H74D C75 H75B 147.4
H75A C75 H75B 109.5
C74 C75 H75C 109.5
H74D C75 H75C 71.4
H75A C75 H75C 109.5
H75B C75 H75C 109.5
C74 C75' H75D 109.5
C74 C75' H75E 109.5
H75D C75' H75E 109.5
C74 C75' H75F 109.5
H75D C75' H75F 109.5
H75E C75' H75F 109.5
O33 C76 C77 113.1(5)
O33 C76 H76A 109.0
C77 C76 H76A 109.0
O33 C76 H76B 109.0
C77 C76 H76B 109.0
H76A C76 H76B 107.8
C76 C77 C78 110.1(6)
C76 C77 H77A 109.6
C78 C77 H77A 109.6
C76 C77 H77B 109.6
C78 C77 H77B 109.6
H77A C77 H77B 108.2
C77 C78 H78A 109.5
C77 C78 H78B 109.5
H78A C78 H78B 109.5
C77 C78 H78C 109.5
H78A C78 H78C 109.5
H78B C78 H78C 109.5
O40 C79 C80 112.4(6)
O40 C79 H79A 109.1
C80 C79 H79A 109.1
O40 C79 H79B 109.1
C80 C79 H79B 109.1
H79A C79 H79B 107.8
C81 C80 C79 115.7(9)
C81 C80 H80A 108.4
C79 C80 H80A 108.4
C81 C80 H80B 108.4
C79 C80 H80B 108.4
H80A C80 H80B 107.4
C80 C81 H81A 109.5
C80 C81 H81B 109.5
H81A C81 H81B 109.5
C80 C81 H81C 109.5
H81A C81 H81C 109.5
H81B C81 H81C 109.5
O39 C82 C83 110.6(5)
O39 C82 H82A 109.5
C83 C82 H82A 109.5
O39 C82 H82B 109.5
C83 C82 H82B 109.5
H82A C82 H82B 108.1
C84' C83 C84 27.4(10)
C84' C83 C82 120.9(7)
C84 C83 C82 94.2(12)
C84' C83 H83A 103.6
C84 C83 H83A 112.9
C82 C83 H83A 112.9
C84' C83 H83B 94.5
C84 C83 H83B 112.9
C82 C83 H83B 112.9
H83A C83 H83B 110.3
C84' C83 H83C 104.6
C84 C83 H83C 122.5
C82 C83 H83C 107.1
H83A C83 H83C 106.7
H83B C83 H83C 10.1
C84' C83 H83D 20.6
C84 C83 H83D 15.4
C82 C83 H83D 101.5
H83A C83 H83D 120.8
H83B C83 H83D 97.5
H83C C83 H83D 107.1
C83 C84 H83D 24.0
C83 C84 H84A 109.5
H83D C84 H84A 94.9
C83 C84 H84B 109.5
H83D C84 H84B 133.4
H84A C84 H84B 109.5
C83 C84 H84C 109.5
H83D C84 H84C 98.1
H84A C84 H84C 109.5
H84B C84 H84C 109.5
C83 C84' H83D 29.7
C83 C84' H84D 109.5
H83D C84' H84D 117.4
C83 C84' H84E 109.5
H83D C84' H84E 125.5
H84D C84' H84E 109.5
C83 C84' H84F 109.5
H83D C84' H84F 80.0
H84D C84' H84F 109.5
H84E C84' H84F 109.5
C85 O41 Cu7 119.81(9)
C85 O41 Cu8 101.13(8)
Cu7 O41 Cu8 138.42(16)
C85 O41 H41 109.5
Cu7 O41 H41 96.0
Cu8 O41 H41 75.4
C86 C85 O41 119.7(5)
C86 C85 H85A 105.4
O41 C85 H85A 107.6
C86 C85 H85B 107.6
O41 C85 H85B 108.4
H85A C85 H85B 107.6
C85 C86 C87 115.8(8)
C85 C86 H86A 106.7
C87 C86 H86A 107.5
C85 C86 H86B 108.5
C87 C86 H86B 109.9
H86A C86 H86B 108.2
C86 C87 H87A 111.6
C86 C87 H87B 109.6
H87A C87 H87B 109.5
C86 C87 H10M 107.1
H87A C87 H10M 109.5
H87B C87 H10M 109.5

loop_
_geom_bond_atom_site_label_1
_geom_bond_atom_site_label_2
_geom_bond_distance
Cu1 O1 1.906(4)
Cu1 O3 1.913(4)
Cu1 O9 1.950(5)
Cu1 O11 1.972(5)
Cu1 Cu7 2.8193(11)
Cu1 Cu9 2.9047(10)
Cu1 Cu11 2.9718(11)
Cu2 O2 1.912(4)
Cu2 O4 1.928(4)
Cu2 O12 1.964(5)
Cu2 O10 1.964(5)
Cu2 Cu8 2.8139(10)
Cu2 Cu10 2.9535(11)
Cu2 Cu12 2.9619(10)
Cu3 O7 1.894(4)
Cu3 O1 1.927(4)
Cu3 O17 1.944(5)
Cu3 O13 1.969(4)
Cu3 Cu9 2.9439(11)
Cu4 O7 1.869(4)
Cu4 O18 1.928(5)
Cu4 O2 1.928(3)
Cu4 O14 1.957(4)
Cu4 Cu10 2.9519(11)
Cu5 O19 1.887(4)
Cu5 O8 1.916(4)
Cu5 O3 1.940(3)
Cu5 O15 1.959(4)
Cu5 Cu11 2.9206(10)
Cu6 O20 1.881(4)
Cu6 O8 1.907(4)
Cu6 O4 1.922(4)
Cu6 O16 1.945(4)
Cu6 Cu12 2.9200(11)
Cu7 O1 1.911(4)
Cu7 O3 1.917(4)
Cu7 O22 1.951(4)
Cu7 O24 1.980(4)
Cu7 O41 2.674(4)
Cu7 Cu13 2.8753(11)
Cu8 O2 1.909(3)
Cu8 O4 1.911(4)
Cu8 O25 1.951(4)
Cu8 O27 1.957(4)
Cu8 Cu14 2.8496(11)
Cu8 O41 2.879(4)
Cu9 O17 1.928(5)
Cu9 O29 1.948(5)
Cu9 O1 1.955(4)
Cu9 O5 1.967(4)
Cu10 O35 1.930(5)
Cu10 O18 1.933(4)
Cu10 O2 1.952(4)
Cu10 O6 1.972(4)
Cu11 O19 1.914(4)
Cu11 O31 1.955(4)
Cu11 O5 1.955(4)
Cu11 O3 1.969(4)
Cu12 O20 1.903(4)
Cu12 O37 1.958(4)
Cu12 O6 1.960(4)
Cu12 O4 1.960(4)
Cu13 O21 1.912(4)
Cu13 O33 1.924(4)
Cu13 O34 1.930(4)
Cu13 O23 1.939(4)
Cu13 Cu15 2.9791(11)
Cu14 O39 1.917(4)
Cu14 O40 1.918(4)
Cu14 O26 1.920(4)
Cu14 O28 1.922(4)
Cu14 Cu16 2.9784(11)
Cu15 O30 1.912(5)
Cu15 O32 1.930(4)
Cu15 O33 1.940(4)
Cu15 O34 1.952(4)
Cu15 O5 2.365(4)
Cu16 O36 1.929(4)
Cu16 O38 1.930(4)
Cu16 O39 1.943(4)
Cu16 O40 1.947(4)
Cu16 O6 2.349(4)
O5 H5 0.7947
O6 H6 0.8185
O7 H7 1.0945
O8 H8 0.8461
O9 C6 1.217(8)
O10 C6 1.246(8)
O11 C1 1.243(8)
O12 C1 1.219(8)
O13 C16 1.251(7)
O14 C16 1.266(7)
O15 C11 1.254(7)
O16 C11 1.245(8)
O17 C64 1.368(8)
O18 C70 1.400(8)
O19 C61 1.416(7)
O20 C67 1.489(9)
O21 C26 1.251(8)
O22 C26 1.254(8)
O23 C21 1.251(7)
O24 C21 1.238(7)
O25 C36 1.251(7)
O26 C36 1.261(7)
O27 C31 1.261(7)
O28 C31 1.245(7)
O29 C46 1.262(9)
O30 C46 1.253(9)
O31 C41 1.257(8)
O32 C41 1.245(8)
O33 C76 1.441(6)
O34 C73 1.412(7)
O35 C56 1.281(8)
O36 C56 1.246(7)
O37 C51 1.259(8)
O38 C51 1.251(7)
O39 C82 1.432(7)
O40 C79 1.442(7)
C1 C2 1.526(10)
C2 C4 1.464(11)
C2 C3 1.508(12)
C2 C5 1.527(11)
C3 H3A 0.9800
C3 H3B 0.9800
C3 H3C 0.9800
C4 H4A 0.9800
C4 H4B 0.9800
C4 H4C 0.9800
C5 H5A 0.9800
C5 H5B 0.9800
C5 H5C 0.9800
C6 C7 1.543(9)
C7 C10' 1.377(17)
C7 C8 1.432(15)
C7 C9' 1.525(19)
C7 C10 1.564(16)
C7 C9 1.566(17)
C7 C8' 1.58(2)
C8 H8A 0.9800
C8 H8B 0.9800
C8 H8C 0.9800
C9 H9A 0.9800
C9 H9B 0.9800
C9 H9C 0.9800
C10 H10A 0.9800
C10 H10B 0.9800
C10 H10C 0.9800
C8' H8'A 0.9800
C8' H8'B 0.9800
C8' H8'C 0.9800
C9' H9'A 0.9800
C9' H9'B 0.9800
C9' H9'C 0.9800
C10' H10D 0.9800
C10' H10E 0.9800
C10' H10F 0.9800
C11 C12 1.534(9)
C12 C14' 1.362(18)
C12 C15' 1.459(17)
C12 C13 1.476(14)
C12 C15 1.484(15)
C12 C14 1.708(15)
C12 C13' 1.817(17)
C13 H13A 0.9800
C13 H13B 0.9800
C13 H13C 0.9800
C14 H14A 0.9800
C14 H14B 0.9800
C14 H14C 0.9800
C15 H15A 0.9800
C15 H15B 0.9800
C15 H15C 0.9800
C13' H13D 0.9800
C13' H13E 0.9800
C13' H13F 0.9800
C14' H14D 0.9800
C14' H14E 0.9800
C14' H14F 0.9800
C15' H15D 0.9800
C15' H15E 0.9800
C15' H15F 0.9800
C16 C17 1.546(9)
C17 C20' 1.38(2)
C17 C19 1.444(19)
C17 C19' 1.49(2)
C17 C20 1.577(17)
C17 C18 1.691(19)
C17 C18' 1.75(2)
C18 H18A 0.9800
C18 H18B 0.9800
C18 H18C 0.9800
C19 H19A 0.9800
C19 H19B 0.9800
C19 H19C 0.9800
C20 H20A 0.9800
C20 H20B 0.9800
C20 H20C 0.9800
C18' H18D 0.9800
C18' H18E 0.9800
C18' H18F 0.9800
C19' H19D 0.9800
C19' H19E 0.9800
C19' H19F 0.9800
C20' H20D 0.9800
C20' H20E 0.9800
C20' H20F 0.9800
C21 C22 1.538(8)
C22 C24 1.518(9)
C22 C25 1.519(9)
C22 C23 1.537(9)
C23 H23A 0.9800
C23 H23B 0.9800
C23 H23C 0.9800
C24 H24A 0.9800
C24 H24B 0.9800
C24 H24C 0.9800
C25 H25A 0.9800
C25 H25B 0.9800
C25 H25C 0.9800
C26 C27 1.543(9)
C27 C28 1.477(11)
C27 C30 1.516(11)
C27 C29 1.538(11)
C28 H28A 0.9800
C28 H28B 0.9800
C28 H28C 0.9800
C29 H29A 0.9800
C29 H29B 0.9800
C29 H29C 0.9800
C30 H30A 0.9800
C30 H30B 0.9800
C30 H30C 0.9800
C31 C32 1.534(8)
C32 C35' 1.399(19)
C32 C34' 1.484(16)
C32 C33 1.508(18)
C32 C33' 1.537(16)
C32 C35 1.601(19)
C32 C34 1.603(17)
C33 H33A 0.9800
C33 H33B 0.9800
C33 H33C 0.9800
C34 H34A 0.9800
C34 H34B 0.9800
C34 H34C 0.9800
C35 H35A 0.9800
C35 H35B 0.9800
C35 H35C 0.9800
C33' C35' 2.02(2)
C33' H33D 0.9800
C33' H33E 0.9800
C33' H33F 0.9800
C34' H34D 0.9800
C34' H34E 0.9800
C34' H34F 0.9800
C35' H35D 0.9800
C35' H35E 0.9800
C35' H35F 0.9800
C36 C37 1.522(8)
C37 C38 1.506(8)
C37 C39 1.535(9)
C37 C40 1.536(8)
C38 H38A 0.9800
C38 H38B 0.9800
C38 H38C 0.9800
C39 H39A 0.9800
C39 H39B 0.9800
C39 H39C 0.9800
C40 H40A 0.9800
C40 H40B 0.9800
C40 H40C 0.9800
C41 C42 1.552(10)
C42 C43' 1.39(3)
C42 C44 1.435(15)
C42 C45 1.445(16)
C42 C45' 1.475(19)
C42 C44' 1.63(2)
C42 C43 1.776(19)
C43 H43A 0.9800
C43 H43B 0.9800
C43 H43C 0.9800
C44 H44A 0.9800
C44 H44B 0.9800
C44 H44C 0.9800
C45 H45A 0.9800
C45 H45B 0.9800
C45 H45C 0.9800
C43' H43D 0.9800
C43' H43E 0.9800
C43' H43F 0.9800
C44' H44D 0.9800
C44' H44E 0.9800
C44' H44F 0.9800
C45' H45D 0.9800
C45' H45E 0.9800
C45' H45F 0.9800
C46 C47 1.573(10)
C47 C50 1.40(2)
C47 C49' 1.47(2)
C47 C48' 1.56(2)
C47 C48 1.584(18)
C47 C50' 1.640(18)
C47 C49 1.667(19)
C48 H48A 0.9800
C48 H48B 0.9800
C48 H48C 0.9800
C49 H49A 0.9800
C49 H49B 0.9800
C49 H49C 0.9800
C50 H50A 0.9800
C50 H50B 0.9800
C50 H50C 0.9800
C48' H48D 0.9800
C48' H48E 0.9800
C48' H48F 0.9800
C49' H49D 0.9800
C49' H49E 0.9800
C49' H49F 0.9800
C50' H50D 0.9800
C50' H50E 0.9800
C50' H50F 0.9800
C51 C52 1.557(9)
C52 C54 1.355(17)
C52 C55' 1.498(17)
C52 C53 1.505(18)
C52 C55 1.550(19)
C52 C53' 1.60(2)
C52 C54' 1.700(17)
C53 H53A 0.9800
C53 H53B 0.9800
C53 H53C 0.9800
C54 H54A 0.9800
C54 H54B 0.9800
C54 H54C 0.9800
C55 H55A 0.9800
C55 H55B 0.9800
C55 H55C 0.9800
C53' H53D 0.9800
C53' H53E 0.9800
C53' H53F 0.9800
C54' H54D 0.9800
C54' H54E 0.9800
C54' H54F 0.9800
C55' H55D 0.9800
C55' H55E 0.9800
C55' H55F 0.9800
C56 C57 1.543(9)
C57 C59' 1.41(2)
C57 C58' 1.533(17)
C57 C58 1.537(18)
C57 C60' 1.544(19)
C57 C60 1.559(17)
C57 C59 1.62(2)
C58 H58A 0.9800
C58 H58B 0.9800
C58 H58C 0.9800
C59 H59A 0.9800
C59 H59B 0.9800
C59 H59C 0.9800
C60 H60A 0.9800
C60 H60B 0.9800
C60 H60C 0.9800
C58' H58D 0.9800
C58' H58E 0.9800
C58' H58F 0.9800
C59' H59D 0.9800
C59' H59E 0.9800
C59' H59F 0.9800
C60' H60D 0.9800
C60' H60E 0.9800
C60' H60F 0.9800
C61 C62 1.475(8)
C61 H61A 0.9900
C61 H61B 0.9900
C62 C63 1.542(9)
C62 H62A 0.9900
C62 H62B 0.9900
C63 H63A 0.9800
C63 H63B 0.9800
C63 H63C 0.9800
C64 C65' 1.448(10)
C64 C65 1.451(9)
C64 H64A 0.9900
C64 H64B 0.9900
C64 H64C 0.9878
C64 H64D 0.9516
C65 C66 1.449(9)
C65 H64C 1.2461
C65 H64D 1.2156
C65 H65A 0.9900
C65 H65B 0.9900
C66 H66A 0.9800
C66 H66B 0.9800
C66 H66C 0.9800
C65' C66' 1.451(10)
C65' H65C 0.9900
C65' H65D 0.9900
C66' H66D 0.9800
C66' H66E 0.9800
C66' H66F 0.9800
C67 C68 1.406(11)
C67 H67A 0.9900
C67 H67B 0.9900
C68 C69 1.666(11)
C68 H68A 0.9900
C68 H68B 0.9900
C69 H69A 0.9800
C69 H69B 0.9800
C69 H69C 0.9800
C70 C71 1.456(11)
C70 H70A 0.9900
C70 H70B 0.9900
C71 C72 1.502(12)
C71 H71A 0.9900
C71 H71B 0.9900
C72 H72A 0.9800
C72 H72B 0.9800
C72 H72C 0.9800
C73 C74 1.489(10)
C73 H73A 0.9900
C73 H73B 0.9900
C74 C75' 1.254(13)
C74 C75 1.255(13)
C74 H74A 0.9900
C74 H74B 0.9900
C74 H74C 0.9899
C74 H74D 0.9899
C75 H74D 1.2992
C75 H75A 0.9800
C75 H75B 0.9800
C75 H75C 0.9800
C75' H75D 0.9800
C75' H75E 0.9800
C75' H75F 0.9800
C76 C77 1.485(9)
C76 H76A 0.9900
C76 H76B 0.9900
C77 C78 1.542(9)
C77 H77A 0.9900
C77 H77B 0.9900
C78 H78A 0.9800
C78 H78B 0.9800
C78 H78C 0.9800
C79 C80 1.551(11)
C79 H79A 0.9900
C79 H79B 0.9900
C80 C81 1.425(13)
C80 H80A 0.9900
C80 H80B 0.9900
C81 H81A 0.9800
C81 H81B 0.9800
C81 H81C 0.9800
C82 C83 1.555(11)
C82 H82A 0.9900
C82 H82B 0.9900
C83 C84' 1.537(4)
C83 C84 1.545(5)
C83 H83A 0.9900
C83 H83B 0.9900
C83 H83C 0.9900
C83 H83D 0.9901
C84 H83D 0.6470
C84 H84A 0.9800
C84 H84B 0.9800
C84 H84C 0.9800
C84' H83D 0.7024
C84' H84D 0.9800
C84' H84E 0.9800
C84' H84F 0.9800
O41 C85 1.4321
O41 H41 0.8400
C85 C86 1.348(10)
C85 H85A 0.9600
C85 H85B 0.9602
C86 C87 1.566(11)
C86 H86A 0.9601
C86 H86B 0.9601
C87 H87A 0.9599
C87 H87B 0.9599
C87 H10M 0.9599
